data_1501790
loop_
_publ_author_name
'Roll, Mark F.'
'Kampf, Jeffrey W.'
'Laine, Richard M.'

_publ_section_title
;
 Crystalline Hybrid Polyphenylene Macromolecules from
 Octaalkynylsilsesquioxanes, Crystal Structures, and a Potential Route to
 3-D Graphenes
;
_journal_issue 9
_journal_name_full Macromolecules
_journal_page_first 3425
_journal_paper_doi 10.1021/ma200081q
_journal_volume 44
_journal_year 2011
_chemical_formula_moiety
;

                         'C368 H296 O12 Si8, 9(C8 H10), C7 H8, (solvent)'

;
_chemical_formula_sum 'C447 H394 O12 Si8'
_chemical_formula_weight 6182.34
_chemical_name_systematic
;

 ?

;
_space_group_IT_number 85
_symmetry_cell_setting tetragonal
_symmetry_space_group_name_Hall '-P 4a'
_symmetry_space_group_name_H-M 'P 4/n :2'
_atom_sites_solution_hydrogens geom
_atom_sites_solution_primary direct
_atom_sites_solution_secondary difmap
_audit_creation_method SHELXL-97
_cell_angle_alpha 90.00
_cell_angle_beta 90.00
_cell_angle_gamma 90.00
_cell_formula_units_Z 4
_cell_length_a 32.6146(19)
_cell_length_b 32.6146(19)
_cell_length_c 41.178(5)
_cell_measurement_reflns_used 9674
_cell_measurement_temperature 85(2)
_cell_measurement_theta_max 20.60
_cell_measurement_theta_min 2.21
_cell_volume 43802(6)
_computing_cell_refinement 'Bruker SMART'
_computing_data_collection 'Bruker SMART-APEX'
_computing_data_reduction 'Bruker SAINT'
_computing_molecular_graphics 'Bruker SHELXTL'
_computing_publication_material 'Bruker SHELXTL'
_computing_structure_refinement 'SHELXL-97 (Sheldrick, 2008)'
_computing_structure_solution 'SHELXS-97 (Sheldrick, 2008)'
_diffrn_ambient_temperature 85(2)
_diffrn_measured_fraction_theta_full 0.994
_diffrn_measured_fraction_theta_max 0.994
_diffrn_measurement_device_type 'CCD area detector'
_diffrn_measurement_method 'phi and omega scans'
_diffrn_radiation_monochromator graphite
_diffrn_radiation_source 'fine-focus sealed tube'
_diffrn_radiation_type MoK\a
_diffrn_radiation_wavelength 0.71073
_diffrn_reflns_av_R_equivalents 0.0828
_diffrn_reflns_av_sigmaI/netI 0.0309
_diffrn_reflns_limit_h_max 32
_diffrn_reflns_limit_h_min -32
_diffrn_reflns_limit_k_max 32
_diffrn_reflns_limit_k_min -32
_diffrn_reflns_limit_l_max 40
_diffrn_reflns_limit_l_min -40
_diffrn_reflns_number 511019
_diffrn_reflns_theta_full 20.76
_diffrn_reflns_theta_max 20.76
_diffrn_reflns_theta_min 1.59
_exptl_absorpt_coefficient_mu 0.075
_exptl_absorpt_correction_T_max 0.9896
_exptl_absorpt_correction_T_min 0.9764
_exptl_absorpt_correction_type multi-scan
_exptl_absorpt_process_details
;

  Blessing, R. Acta Cryst. (1995) A51 33-38.

  Sheldrick, G.  SADABS (Version 2008/1) Bruker AXS area

  detector absorption and other corrections, University of

  Gottingen, Germany 2008.

;
_exptl_crystal_colour colorless
_exptl_crystal_density_diffrn 0.937
_exptl_crystal_density_method 'not measured'
_exptl_crystal_description plate
_exptl_crystal_F_000 13136
_exptl_crystal_size_max 0.32
_exptl_crystal_size_mid 0.32
_exptl_crystal_size_min 0.14
_refine_diff_density_max 0.980
_refine_diff_density_min -0.619
_refine_diff_density_rms 0.111
_refine_ls_extinction_method none
_refine_ls_goodness_of_fit_ref 1.971
_refine_ls_hydrogen_treatment constr
_refine_ls_matrix_type full
_refine_ls_number_parameters 2514
_refine_ls_number_reflns 22627
_refine_ls_number_restraints 1717
_refine_ls_restrained_S_all 1.979
_refine_ls_R_factor_all 0.1385
_refine_ls_R_factor_gt 0.1193
_refine_ls_shift/su_max 0.000
_refine_ls_shift/su_mean 0.000
_refine_ls_structure_factor_coef Fsqd
_refine_ls_weighting_details 'calc w=1/[\s^2^(Fo^2^)+(0.1000P)^2^+2.1667P] where P=(Fo^2^+2Fc^2^)/3'
_refine_ls_weighting_scheme calc
_refine_ls_wR_factor_gt 0.3056
_refine_ls_wR_factor_ref 0.3139
_reflns_number_gt 17779
_reflns_number_total 22627
_reflns_threshold_expression >2sigma(I)
_cod_data_source_file ma200081q_si_004.cif
_cod_data_source_block whpb
_cod_depositor_comments
;
The following automatic conversions were performed:

'_symmetry_cell_setting' value 'Tetragonal' changed to 'tetragonal'
according to /home/saulius/struct/CIF-dictionaries/cif_core.dic
dictionary named 'cif_core.dic' version 2.4.1 from 2010-06-29.

Automatic conversion script
Id: cif_fix_values 1715 2011-07-08 13:25:40Z adriana 
;
_cod_original_sg_symbol_H-M P4/n
_cod_database_code 1501790

loop_
_symmetry_equiv_pos_as_xyz
'x, y, z'
'-x+1/2, -y+1/2, z'
'-y+1/2, x, z'
'y, -x+1/2, z'
'-x, -y, -z'
'x-1/2, y-1/2, -z'
'y-1/2, -x, -z'
'-y, x-1/2, -z'

loop_
_atom_site_label
_atom_site_type_symbol
_atom_site_fract_x
_atom_site_fract_y
_atom_site_fract_z
_atom_site_U_iso_or_equiv
_atom_site_adp_type
_atom_site_occupancy
_atom_site_symmetry_multiplicity
_atom_site_calc_flag
_atom_site_refinement_flags
_atom_site_disorder_assembly
_atom_site_disorder_group
Si1 Si 0.73659(4) 0.68440(3) 0.10021(3) 0.0393(3) Uani 1 1 d . . .
Si2 Si 0.73537(3) 0.68446(3) 0.17666(3) 0.0386(3) Uani 1 1 d . . .
Si3 Si 0.31402(3) 0.22969(3) 0.41933(3) 0.0361(3) Uani 1 1 d . . .
Si4 Si 0.31446(3) 0.23104(3) 0.34280(3) 0.0356(3) Uani 1 1 d . . .
O1 O 0.70236(8) 0.71890(8) 0.09180(7) 0.0473(9) Uani 1 1 d . . .
O2 O 0.73284(9) 0.67464(8) 0.13824(7) 0.0481(9) Uani 1 1 d . . .
O3 O 0.70185(8) 0.71965(8) 0.18508(7) 0.0471(9) Uani 1 1 d . . .
O4 O 0.30042(8) 0.27611(8) 0.42779(7) 0.0422(8) Uani 1 1 d . . .
O5 O 0.32440(8) 0.22714(8) 0.38101(6) 0.0403(8) Uani 1 1 d . . .
O6 O 0.30051(8) 0.27736(8) 0.33482(6) 0.0396(8) Uani 1 1 d . . .
C1 C 0.72413(12) 0.63796(12) 0.20006(11) 0.0426(13) Uani 1 1 d . . .
C2 C 0.74915(14) 0.62207(13) 0.22348(12) 0.0518(14) Uani 1 1 d . . .
H2A H 0.7747 0.6350 0.2277 0.062 Uiso 1 1 calc R . .
C3 C 0.73825(15) 0.58729(14) 0.24137(13) 0.0600(15) Uani 1 1 d . . .
H3B H 0.7565 0.5767 0.2573 0.072 Uiso 1 1 calc R . .
C4 C 0.70107(14) 0.56827(13) 0.23594(12) 0.0522(14) Uani 1 1 d . . .
C5 C 0.67586(15) 0.58377(15) 0.21236(14) 0.0672(17) Uani 1 1 d . . .
H5A H 0.6504 0.5707 0.2081 0.081 Uiso 1 1 calc R . .
C6 C 0.68681(14) 0.61812(14) 0.19454(12) 0.0583(15) Uani 1 1 d . . .
H6A H 0.6687 0.6283 0.1784 0.070 Uiso 1 1 calc R . .
C7 C 0.68739(14) 0.53280(14) 0.25621(12) 0.0556(15) Uani 1 1 d . . .
C8 C 0.70623(14) 0.49435(14) 0.25272(12) 0.0556(15) Uani 1 1 d . B .
C9 C 0.69196(14) 0.46088(14) 0.27036(12) 0.0551(15) Uani 1 1 d . . .
C10 C 0.65883(14) 0.46566(14) 0.29187(12) 0.0551(15) Uani 1 1 d . B .
C11 C 0.63995(15) 0.50434(15) 0.29616(13) 0.0634(16) Uani 1 1 d . . .
C12 C 0.65492(17) 0.53812(15) 0.27794(14) 0.0740(18) Uani 1 1 d . A .
C13 C 0.6236(3) 0.5718(3) 0.2728(4) 0.093(3) Uani 0.404(4) 1 d PDU A 1
C14 C 0.5837(3) 0.5710(4) 0.2616(4) 0.108(3) Uani 0.404(4) 1 d PDU A 1
H14 H 0.5723 0.5453 0.2557 0.130 Uiso 0.404(4) 1 calc PR A 1
C15 C 0.5590(4) 0.6059(3) 0.2584(5) 0.125(3) Uani 0.404(4) 1 d PDU A 1
H15 H 0.5313 0.6045 0.2512 0.150 Uiso 0.404(4) 1 calc PR A 1
C16 C 0.5776(4) 0.6425(4) 0.2666(5) 0.125(3) Uani 0.404(4) 1 d PDU A 1
H16 H 0.5631 0.6676 0.2641 0.150 Uiso 0.404(4) 1 calc PR A 1
C17 C 0.6164(4) 0.6428(4) 0.2780(4) 0.111(3) Uani 0.404(4) 1 d PDU A 1
H17 H 0.6279 0.6684 0.2843 0.133 Uiso 0.404(4) 1 calc PR A 1
C18 C 0.6405(4) 0.6081(3) 0.2811(4) 0.099(3) Uani 0.404(4) 1 d PDU A 1
H18 H 0.6679 0.6098 0.2888 0.119 Uiso 0.404(4) 1 calc PR A 1
C13A C 0.6415(2) 0.5832(2) 0.2864(2) 0.0536(19) Uani 0.596(4) 1 d PDU A 2
C14A C 0.6032(2) 0.5956(2) 0.2766(2) 0.061(2) Uani 0.596(4) 1 d PDU A 2
H14A H 0.5856 0.5762 0.2666 0.073 Uiso 0.596(4) 1 calc PR A 2
C15A C 0.5892(3) 0.6358(3) 0.2809(2) 0.079(2) Uani 0.596(4) 1 d PDU A 2
H15A H 0.5625 0.6439 0.2742 0.095 Uiso 0.596(4) 1 calc PR A 2
C16A C 0.6159(3) 0.6631(3) 0.2951(2) 0.088(2) Uani 0.596(4) 1 d PDU A 2
H16A H 0.6077 0.6908 0.2980 0.106 Uiso 0.596(4) 1 calc PR A 2
C17A C 0.6534(3) 0.6511(2) 0.3049(2) 0.086(2) Uani 0.596(4) 1 d PDU A 2
H17A H 0.6710 0.6704 0.3151 0.103 Uiso 0.596(4) 1 calc PR A 2
C18A C 0.6671(3) 0.6111(2) 0.3004(2) 0.070(2) Uani 0.596(4) 1 d PDU A 2
H18A H 0.6939 0.6034 0.3069 0.084 Uiso 0.596(4) 1 calc PR A 2
C19 C 0.60500(15) 0.50964(15) 0.31885(14) 0.0683(17) Uani 1 1 d . B .
C20 C 0.56889(17) 0.48671(18) 0.31527(14) 0.0816(19) Uani 1 1 d . . .
H20A H 0.5668 0.4672 0.2982 0.098 Uiso 1 1 calc R B .
C21 C 0.53575(17) 0.4921(2) 0.33663(15) 0.090(2) Uani 1 1 d . B .
H21A H 0.5113 0.4768 0.3335 0.108 Uiso 1 1 calc R . .
C22 C 0.53843(18) 0.5201(2) 0.36257(15) 0.085(2) Uani 1 1 d . . .
C23 C 0.57402(18) 0.54258(18) 0.36572(16) 0.088(2) Uani 1 1 d . B .
H23A H 0.5763 0.5619 0.3829 0.105 Uiso 1 1 calc R . .
C24 C 0.60636(18) 0.53771(17) 0.34443(15) 0.0810(19) Uani 1 1 d . . .
H24A H 0.6303 0.5539 0.3473 0.097 Uiso 1 1 calc R B .
C25 C 0.50255(19) 0.5252(2) 0.38453(17) 0.110(3) Uani 1 1 d . B .
H25A H 0.5117 0.5241 0.4072 0.165 Uiso 1 1 calc R . .
H25B H 0.4828 0.5031 0.3805 0.165 Uiso 1 1 calc R . .
H25C H 0.4895 0.5517 0.3803 0.165 Uiso 1 1 calc R . .
C26 C 0.64657(15) 0.42913(15) 0.31201(12) 0.0567(15) Uani 1 1 d . . .
C27 C 0.62082(15) 0.39881(15) 0.30049(13) 0.0653(16) Uani 1 1 d . B .
H27A H 0.6094 0.4012 0.2793 0.078 Uiso 1 1 calc R . .
C28 C 0.61137(16) 0.36478(16) 0.31957(13) 0.0687(17) Uani 1 1 d . . .
H28A H 0.5937 0.3442 0.3112 0.082 Uiso 1 1 calc R B .
C29 C 0.62726(15) 0.36055(14) 0.35038(12) 0.0561(15) Uani 1 1 d . B .
C30 C 0.65367(16) 0.39082(15) 0.36145(13) 0.0634(16) Uani 1 1 d . . .
H30A H 0.6657 0.3883 0.3824 0.076 Uiso 1 1 calc R B .
C31 C 0.66271(15) 0.42444(15) 0.34254(13) 0.0611(16) Uani 1 1 d . B .
H31A H 0.6806 0.4449 0.3509 0.073 Uiso 1 1 calc R . .
C32 C 0.61670(15) 0.32441(13) 0.37163(12) 0.0724(18) Uani 1 1 d . . .
H32A H 0.5973 0.3331 0.3885 0.109 Uiso 1 1 calc R B .
H32B H 0.6417 0.3139 0.3819 0.109 Uiso 1 1 calc R . .
H32C H 0.6042 0.3028 0.3584 0.109 Uiso 1 1 calc R . .
C33 C 0.7129(2) 0.41847(16) 0.2684(2) 0.116(3) Uani 0.396(9) 1 d PRDU B 1
C34 C 0.74591(17) 0.4079(2) 0.2890(2) 0.122(3) Uani 0.396(9) 1 d PRDU B 1
H34 H 0.7547 0.4267 0.3052 0.147 Uiso 0.396(9) 1 calc PR B 1
C35 C 0.76549(19) 0.37066(19) 0.2859(2) 0.126(3) Uani 0.396(9) 1 d PRDU B 1
H35 H 0.7875 0.3636 0.2999 0.151 Uiso 0.396(9) 1 calc PR B 1
C36 C 0.7526(2) 0.34372(16) 0.2621(2) 0.139(3) Uani 0.396(9) 1 d PRDU B 1
C37 C 0.7200(3) 0.35425(14) 0.24168(17) 0.135(3) Uani 0.396(9) 1 d PRDU B 1
H37 H 0.7114 0.3356 0.2253 0.163 Uiso 0.396(9) 1 calc PR B 1
C38 C 0.6999(3) 0.39184(13) 0.24499(16) 0.124(3) Uani 0.396(9) 1 d PRDU B 1
H38 H 0.6776 0.3987 0.2312 0.149 Uiso 0.396(9) 1 calc PR B 1
C39 C 0.76603(12) 0.30104(9) 0.25086(9) 0.162(4) Uani 0.396(9) 1 d PDU B 1
H39A H 0.7922 0.3031 0.2393 0.243 Uiso 0.396(9) 1 calc PR B 1
H39B H 0.7452 0.2896 0.2363 0.243 Uiso 0.396(9) 1 calc PR B 1
H39C H 0.7692 0.2831 0.2698 0.243 Uiso 0.396(9) 1 calc PR B 1
C33A C 0.71124(13) 0.42008(10) 0.26609(10) 0.0424(17) Uani 0.604(9) 1 d PRDU B 2
C34A C 0.74144(14) 0.40514(10) 0.28660(11) 0.0565(18) Uani 0.604(9) 1 d PRDU B 2
H34A H 0.7514 0.4217 0.3039 0.068 Uiso 0.604(9) 1 calc PR B 2
C35A C 0.75728(14) 0.36589(10) 0.28200(11) 0.0757(19) Uani 0.604(9) 1 d PRDU B 2
H35A H 0.7773 0.3553 0.2965 0.091 Uiso 0.604(9) 1 calc PR B 2
C36A C 0.74351(12) 0.34224(10) 0.25600(10) 0.0846(19) Uani 0.604(9) 1 d PRDU B 2
C37A C 0.71345(13) 0.35741(10) 0.23567(10) 0.082(2) Uani 0.604(9) 1 d PRDU B 2
H37A H 0.7037 0.3412 0.2181 0.098 Uiso 0.604(9) 1 calc PR B 2
C38A C 0.69735(13) 0.39634(10) 0.24081(10) 0.066(2) Uani 0.604(9) 1 d PRDU B 2
H38A H 0.6766 0.4066 0.2268 0.079 Uiso 0.604(9) 1 calc PR B 2
C39A C 0.7677(3) 0.3019(2) 0.2512(3) 0.128(3) Uani 0.604(9) 1 d PDU B 2
H39D H 0.7485 0.2795 0.2466 0.192 Uiso 0.604(9) 1 calc PR B 2
H39E H 0.7831 0.2956 0.2710 0.192 Uiso 0.604(9) 1 calc PR B 2
H39F H 0.7867 0.3049 0.2329 0.192 Uiso 0.604(9) 1 calc PR B 2
C40 C 0.74190(14) 0.48939(13) 0.23008(12) 0.0541(15) Uani 1 1 d . . .
C41 C 0.73737(16) 0.48963(16) 0.19619(13) 0.0652(16) Uani 1 1 d . B .
H41A H 0.7112 0.4943 0.1868 0.078 Uiso 1 1 calc R . .
C42 C 0.77119(16) 0.48310(16) 0.17648(14) 0.0698(17) Uani 1 1 d . . .
H42A H 0.7674 0.4829 0.1536 0.084 Uiso 1 1 calc R B .
C43 C 0.81064(16) 0.47677(15) 0.18871(13) 0.0631(16) Uani 1 1 d . B .
C44 C 0.81495(15) 0.47772(15) 0.22256(14) 0.0636(16) Uani 1 1 d . . .
H44A H 0.8414 0.4741 0.2319 0.076 Uiso 1 1 calc R B .
C45 C 0.78157(15) 0.48380(14) 0.24272(13) 0.0613(16) Uani 1 1 d . B .
H45A H 0.7855 0.4842 0.2656 0.074 Uiso 1 1 calc R . .
C46 C 0.84686(16) 0.46892(18) 0.16743(14) 0.0786(19) Uani 1 1 d . . .
H46A H 0.8375 0.4608 0.1458 0.118 Uiso 1 1 calc R B .
H46B H 0.8635 0.4469 0.1768 0.118 Uiso 1 1 calc R . .
H46C H 0.8634 0.4939 0.1658 0.118 Uiso 1 1 calc R . .
C47 C 0.72773(12) 0.63812(12) 0.07634(10) 0.0365(12) Uani 1 1 d . . .
C48 C 0.75015(13) 0.62922(13) 0.04872(11) 0.0464(13) Uani 1 1 d . . .
H48A H 0.7719 0.6469 0.0426 0.056 Uiso 1 1 calc R . .
C49 C 0.74158(13) 0.59484(13) 0.02962(12) 0.0463(13) Uani 1 1 d . . .
H49A H 0.7578 0.5892 0.0110 0.056 Uiso 1 1 calc R . .
C50 C 0.70982(12) 0.56928(12) 0.03781(11) 0.0424(13) Uani 1 1 d . . .
C51 C 0.68795(13) 0.57698(13) 0.06568(12) 0.0502(14) Uani 1 1 d . . .
H51A H 0.6664 0.5590 0.0718 0.060 Uiso 1 1 calc R . .
C52 C 0.69699(13) 0.61095(13) 0.08515(12) 0.0475(13) Uani 1 1 d . . .
H52A H 0.6819 0.6154 0.1046 0.057 Uiso 1 1 calc R . .
C53 C 0.69712(13) 0.53409(12) 0.01643(11) 0.0447(13) Uani 1 1 d . . .
C54 C 0.72147(13) 0.49890(13) 0.01303(11) 0.0472(13) Uani 1 1 d . . .
C55 C 0.70647(13) 0.46586(13) -0.00599(11) 0.0471(13) Uani 1 1 d . . .
C56 C 0.66799(13) 0.46903(13) -0.02146(11) 0.0468(13) Uani 1 1 d . . .
C57 C 0.64438(13) 0.50432(13) -0.01788(11) 0.0473(13) Uani 1 1 d . . .
C58 C 0.65894(13) 0.53701(13) 0.00108(12) 0.0478(14) Uani 1 1 d . . .
C59 C 0.63323(14) 0.57491(14) 0.00571(13) 0.0566(15) Uani 1 1 d . . .
C60 C 0.59658(15) 0.57277(15) 0.02240(13) 0.0637(16) Uani 1 1 d . . .
H60A H 0.5870 0.5471 0.0302 0.076 Uiso 1 1 calc R . .
C61 C 0.57378(17) 0.60806(16) 0.02778(17) 0.090(2) Uani 1 1 d . . .
H61A H 0.5489 0.6068 0.0397 0.108 Uiso 1 1 calc R . .
C62 C 0.58763(17) 0.64510(15) 0.01555(18) 0.093(2) Uani 1 1 d . . .
H62A H 0.5717 0.6692 0.0186 0.112 Uiso 1 1 calc R . .
C63 C 0.62364(16) 0.64740(16) -0.00074(16) 0.081(2) Uani 1 1 d . . .
H63A H 0.6332 0.6732 -0.0084 0.098 Uiso 1 1 calc R . .
C64 C 0.64646(15) 0.61277(14) -0.00625(13) 0.0601(16) Uani 1 1 d . . .
H64A H 0.6713 0.6145 -0.0182 0.072 Uiso 1 1 calc R . .
C65 C 0.60203(14) 0.50688(13) -0.03194(12) 0.0519(14) Uani 1 1 d . . .
C66 C 0.57211(14) 0.47916(14) -0.02231(12) 0.0534(14) Uani 1 1 d . . .
H66A H 0.5794 0.4567 -0.0088 0.064 Uiso 1 1 calc R . .
C67 C 0.53140(15) 0.48401(15) -0.03222(13) 0.0618(16) Uani 1 1 d . . .
H67A H 0.5113 0.4651 -0.0249 0.074 Uiso 1 1 calc R . .
C68 C 0.51981(15) 0.51570(16) -0.05243(13) 0.0659(16) Uani 1 1 d . . .
C69 C 0.55035(16) 0.54267(16) -0.06293(13) 0.0681(17) Uani 1 1 d . . .
H69A H 0.5435 0.5645 -0.0772 0.082 Uiso 1 1 calc R . .
C70 C 0.59029(16) 0.53796(15) -0.05281(13) 0.0657(17) Uani 1 1 d . . .
H70A H 0.6105 0.5567 -0.0604 0.079 Uiso 1 1 calc R . .
C71 C 0.47552(16) 0.5202(2) -0.06224(16) 0.092(2) Uani 1 1 d . . .
H71A H 0.4645 0.4933 -0.0683 0.138 Uiso 1 1 calc R . .
H71B H 0.4735 0.5389 -0.0808 0.138 Uiso 1 1 calc R . .
H71C H 0.4597 0.5313 -0.0440 0.138 Uiso 1 1 calc R . .
C72 C 0.65324(13) 0.43368(13) -0.04110(11) 0.0468(13) Uani 1 1 d . . .
C73 C 0.64335(13) 0.39657(13) -0.02606(12) 0.0488(14) Uani 1 1 d . . .
H73A H 0.6459 0.3942 -0.0032 0.059 Uiso 1 1 calc R . .
C74 C 0.63004(14) 0.36347(14) -0.04384(13) 0.0569(15) Uani 1 1 d . . .
H74A H 0.6230 0.3386 -0.0332 0.068 Uiso 1 1 calc R . .
C75 C 0.62682(14) 0.36660(14) -0.07776(13) 0.0595(15) Uani 1 1 d . . .
C76 C 0.63534(15) 0.40306(15) -0.09236(13) 0.0626(16) Uani 1 1 d . . .
H76A H 0.6325 0.4057 -0.1152 0.075 Uiso 1 1 calc R . .
C77 C 0.64803(14) 0.43619(14) -0.07420(12) 0.0557(15) Uani 1 1 d . . .
H77A H 0.6533 0.4615 -0.0848 0.067 Uiso 1 1 calc R . .
C78 C 0.61390(17) 0.32870(16) -0.09753(15) 0.0831(19) Uani 1 1 d . . .
H78A H 0.6045 0.3373 -0.1191 0.125 Uiso 1 1 calc R . .
H78B H 0.5916 0.3145 -0.0863 0.125 Uiso 1 1 calc R . .
H78C H 0.6374 0.3101 -0.0998 0.125 Uiso 1 1 calc R . .
C79 C 0.73017(13) 0.42730(13) -0.00891(13) 0.0518(14) Uani 1 1 d . . .
C80 C 0.73758(13) 0.40335(13) 0.01822(14) 0.0537(15) Uani 1 1 d . . .
H80A H 0.7276 0.4119 0.0388 0.064 Uiso 1 1 calc R . .
C81 C 0.75952(14) 0.36675(15) 0.01557(15) 0.0697(17) Uani 1 1 d . . .
H81A H 0.7646 0.3504 0.0342 0.084 Uiso 1 1 calc R . .
C82 C 0.77410(14) 0.35424(15) -0.01536(16) 0.0725(18) Uani 1 1 d . . .
C83 C 0.76628(16) 0.37829(16) -0.04212(15) 0.0704(17) Uani 1 1 d . . .
H83A H 0.7757 0.3697 -0.0629 0.084 Uiso 1 1 calc R . .
C84 C 0.74541(14) 0.41406(14) -0.03929(14) 0.0611(16) Uani 1 1 d . . .
H84A H 0.7410 0.4305 -0.0580 0.073 Uiso 1 1 calc R . .
C85 C 0.79803(18) 0.31362(16) -0.01680(19) 0.103(2) Uani 1 1 d . . .
H85A H 0.7801 0.2919 -0.0250 0.154 Uiso 1 1 calc R . .
H85B H 0.8076 0.3064 0.0050 0.154 Uiso 1 1 calc R . .
H85C H 0.8216 0.3167 -0.0313 0.154 Uiso 1 1 calc R . .
C86 C 0.76229(13) 0.49540(12) 0.02979(12) 0.0448(13) Uani 1 1 d . . .
C87 C 0.76666(13) 0.50182(13) 0.06255(12) 0.0481(14) Uani 1 1 d . . .
H87A H 0.7434 0.5094 0.0750 0.058 Uiso 1 1 calc R . .
C88 C 0.80385(14) 0.49755(13) 0.07771(12) 0.0525(14) Uani 1 1 d . . .
H88A H 0.8057 0.5023 0.1004 0.063 Uiso 1 1 calc R . .
C89 C 0.83901(14) 0.48633(13) 0.06057(13) 0.0532(14) Uani 1 1 d . . .
C90 C 0.83480(14) 0.47969(13) 0.02775(13) 0.0556(15) Uani 1 1 d . . .
H90A H 0.8581 0.4718 0.0154 0.067 Uiso 1 1 calc R . .
C91 C 0.79704(13) 0.48431(13) 0.01225(12) 0.0476(13) Uani 1 1 d . . .
H91A H 0.7950 0.4799 -0.0105 0.057 Uiso 1 1 calc R . .
C92 C 0.87982(14) 0.48097(15) 0.07774(13) 0.0642(16) Uani 1 1 d . . .
H92A H 0.9011 0.4745 0.0617 0.096 Uiso 1 1 calc R . .
H92B H 0.8777 0.4585 0.0935 0.096 Uiso 1 1 calc R . .
H92C H 0.8870 0.5064 0.0891 0.096 Uiso 1 1 calc R . .
C93 C 0.36008(13) 0.21811(13) 0.31908(10) 0.0404(12) Uani 1 1 d . . .
C94 C 0.38315(14) 0.24741(14) 0.30309(11) 0.0526(14) Uani 1 1 d . . .
H94A H 0.3745 0.2752 0.3035 0.063 Uiso 1 1 calc R . .
C95 C 0.41896(14) 0.23682(15) 0.28635(12) 0.0584(15) Uani 1 1 d . . .
H95A H 0.4338 0.2573 0.2749 0.070 Uiso 1 1 calc R . .
C96 C 0.43286(14) 0.19712(14) 0.28636(12) 0.0523(14) Uani 1 1 d . . .
C97 C 0.41015(14) 0.16737(14) 0.30171(12) 0.0536(14) Uani 1 1 d . . .
H97A H 0.4192 0.1397 0.3012 0.064 Uiso 1 1 calc R . .
C98 C 0.37441(14) 0.17720(14) 0.31791(11) 0.0498(14) Uani 1 1 d . . .
H98A H 0.3592 0.1562 0.3284 0.060 Uiso 1 1 calc R . .
C99 C 0.47349(14) 0.18645(15) 0.27083(12) 0.0556(15) Uani 1 1 d . . .
C100 C 0.50928(14) 0.20452(14) 0.28301(12) 0.0547(15) Uani 1 1 d . . .
C101 C 0.54715(14) 0.19581(15) 0.26798(12) 0.0551(15) Uani 1 1 d . . .
C102 C 0.54900(15) 0.16825(15) 0.24223(12) 0.0580(15) Uani 1 1 d . . .
C103 C 0.51308(14) 0.14878(15) 0.23084(12) 0.0575(15) Uani 1 1 d . . .
C104 C 0.47523(14) 0.15887(15) 0.24494(13) 0.0591(15) Uani 1 1 d . . .
C105 C 0.43683(15) 0.13900(18) 0.23242(14) 0.0696(17) Uani 1 1 d . D .
C106 C 0.42977(18) 0.0975(2) 0.23504(16) 0.091(2) Uani 1 1 d . . .
H10B H 0.4508 0.0807 0.2439 0.110 Uiso 1 1 calc R . .
C107 C 0.39414(19) 0.0795(3) 0.22553(19) 0.118(3) Uani 1 1 d D D .
H10C H 0.3906 0.0508 0.2282 0.142 Uiso 1 1 calc R . .
C108 C 0.3647(2) 0.1013(3) 0.2128(2) 0.154(4) Uani 1 1 d D . .
H10D H 0.3399 0.0884 0.2063 0.185 Uiso 0.50 1 calc PR C 1
C38B C 0.3238(5) 0.0864(5) 0.2042(4) 0.132(6) Uiso 0.50 1 d P D 2
H38B H 0.3251 0.0718 0.1834 0.199 Uiso 0.50 1 calc PR D 2
H38C H 0.3049 0.1096 0.2023 0.199 Uiso 0.50 1 calc PR D 2
H38D H 0.3140 0.0676 0.2211 0.199 Uiso 0.50 1 calc PR D 2
C109 C 0.3696(2) 0.1450(3) 0.2086(2) 0.139(3) Uani 1 1 d . D .
H10A H 0.3485 0.1613 0.1993 0.167 Uiso 1 1 calc R . .
C110 C 0.40672(19) 0.1626(2) 0.21868(17) 0.104(2) Uani 1 1 d . . .
H11I H 0.4110 0.1912 0.2160 0.125 Uiso 1 1 calc R D .
C111 C 0.51680(14) 0.11849(15) 0.20478(13) 0.0585(15) Uani 1 1 d . . .
C112 C 0.49974(16) 0.12496(17) 0.17403(14) 0.0723(18) Uani 1 1 d . . .
H11B H 0.4850 0.1495 0.1696 0.087 Uiso 1 1 calc R . .
C113 C 0.50454(17) 0.09459(19) 0.14918(14) 0.0789(19) Uani 1 1 d . . .
H11H H 0.4926 0.0986 0.1284 0.095 Uiso 1 1 calc R . .
C114 C 0.52705(16) 0.05878(17) 0.15580(14) 0.0707(17) Uani 1 1 d . . .
C115 C 0.54291(16) 0.05304(17) 0.18563(13) 0.0698(17) Uani 1 1 d . . .
H11C H 0.5573 0.0284 0.1904 0.084 Uiso 1 1 calc R . .
C116 C 0.53856(15) 0.08216(17) 0.20918(14) 0.0677(17) Uani 1 1 d . . .
H11D H 0.5510 0.0774 0.2297 0.081 Uiso 1 1 calc R . .
C117 C 0.53103(18) 0.0271(2) 0.12872(15) 0.093(2) Uani 1 1 d . . .
H11E H 0.5561 0.0111 0.1319 0.139 Uiso 1 1 calc R . .
H11F H 0.5323 0.0412 0.1077 0.139 Uiso 1 1 calc R . .
H11G H 0.5072 0.0088 0.1291 0.139 Uiso 1 1 calc R . .
C118 C 0.58969(14) 0.15892(15) 0.22666(13) 0.0577(15) Uani 1 1 d . . .
C119 C 0.61854(14) 0.13603(15) 0.24284(13) 0.0600(15) Uani 1 1 d . . .
H11A H 0.6130 0.1264 0.2642 0.072 Uiso 1 1 calc R . .
C120 C 0.65606(16) 0.12677(16) 0.22815(13) 0.0657(16) Uani 1 1 d . . .
H12A H 0.6757 0.1109 0.2396 0.079 Uiso 1 1 calc R . .
C121 C 0.66482(14) 0.14042(16) 0.19720(14) 0.0658(17) Uani 1 1 d . . .
C122 C 0.63551(15) 0.16280(17) 0.18088(13) 0.0688(17) Uani 1 1 d . . .
H12F H 0.6409 0.1719 0.1594 0.083 Uiso 1 1 calc R . .
C123 C 0.59810(15) 0.17231(16) 0.19548(13) 0.0645(16) Uani 1 1 d . . .
H12C H 0.5783 0.1880 0.1840 0.077 Uiso 1 1 calc R . .
C124 C 0.70607(15) 0.1311(2) 0.18093(15) 0.085(2) Uani 1 1 d . . .
H12G H 0.7214 0.1566 0.1779 0.128 Uiso 1 1 calc R . .
H12H H 0.7013 0.1181 0.1598 0.128 Uiso 1 1 calc R . .
H12I H 0.7219 0.1124 0.1947 0.128 Uiso 1 1 calc R . .
C125 C 0.58549(14) 0.21636(14) 0.28034(13) 0.0568(15) Uani 1 1 d . . .
C126 C 0.60504(14) 0.24596(14) 0.26186(13) 0.0581(15) Uani 1 1 d . . .
H12B H 0.5951 0.2527 0.2408 0.070 Uiso 1 1 calc R . .
C127 C 0.63953(17) 0.26572(16) 0.27446(14) 0.0724(18) Uani 1 1 d . . .
H12D H 0.6526 0.2863 0.2618 0.087 Uiso 1 1 calc R . .
C128 C 0.65551(15) 0.25644(16) 0.30486(13) 0.0637(16) Uani 1 1 d . . .
C129 C 0.63585(17) 0.22594(16) 0.32260(14) 0.0727(18) Uani 1 1 d . . .
H12E H 0.6465 0.2184 0.3432 0.087 Uiso 1 1 calc R . .
C130 C 0.60131(15) 0.20644(16) 0.31098(13) 0.0635(16) Uani 1 1 d . . .
H13D H 0.5882 0.1862 0.3238 0.076 Uiso 1 1 calc R . .
C131 C 0.69202(18) 0.27869(19) 0.31791(16) 0.090(2) Uani 1 1 d . . .
H13I H 0.6849 0.3075 0.3217 0.135 Uiso 1 1 calc R . .
H13J H 0.7145 0.2771 0.3022 0.135 Uiso 1 1 calc R . .
H13K H 0.7006 0.2661 0.3384 0.135 Uiso 1 1 calc R . .
C132 C 0.50722(14) 0.23000(16) 0.31256(13) 0.0619(16) Uani 1 1 d . F .
C133 C 0.51996(15) 0.27087(18) 0.31287(14) 0.0732(18) Uani 1 1 d . . .
H13E H 0.5303 0.2831 0.2936 0.088 Uiso 1 1 calc R . .
C134 C 0.51749(18) 0.2939(2) 0.34143(16) 0.090(2) Uani 1 1 d . F .
H13F H 0.5264 0.3217 0.3416 0.108 Uiso 1 1 calc R . .
C135 C 0.50184(18) 0.2761(2) 0.36960(15) 0.092(2) Uani 1 1 d D . .
H13L H 0.4993 0.2919 0.3889 0.111 Uiso 0.50 1 calc PR E 2
C136 C 0.49018(17) 0.2358(2) 0.36944(16) 0.086(2) Uani 1 1 d . F .
H13G H 0.4802 0.2234 0.3888 0.104 Uiso 1 1 calc R . .
C137 C 0.49280(15) 0.21308(19) 0.34131(13) 0.0688(17) Uani 1 1 d . . .
H13H H 0.4845 0.1851 0.3416 0.083 Uiso 1 1 calc R F .
C138 C 0.4982(4) 0.2997(4) 0.3990(3) 0.107(5) Uani 0.50 1 d PD F 1
H13A H 0.5218 0.2940 0.4131 0.161 Uiso 0.50 1 calc PR F 1
H13B H 0.4729 0.2921 0.4103 0.161 Uiso 0.50 1 calc PR F 1
H13C H 0.4976 0.3289 0.3936 0.161 Uiso 0.50 1 calc PR F 1
C139 C 0.35938(12) 0.21614(12) 0.44315(10) 0.0374(12) Uani 1 1 d . . .
C140 C 0.39885(14) 0.22146(16) 0.43130(12) 0.0566(15) Uani 1 1 d . . .
H14B H 0.4023 0.2281 0.4090 0.068 Uiso 1 1 calc R . .
C141 C 0.43334(14) 0.21758(15) 0.45044(11) 0.0556(15) Uani 1 1 d . . .
H14C H 0.4597 0.2218 0.4412 0.067 Uiso 1 1 calc R . .
C142 C 0.42968(12) 0.20767(13) 0.48284(11) 0.0421(13) Uani 1 1 d . . .
C143 C 0.39110(14) 0.19883(15) 0.49494(12) 0.0587(15) Uani 1 1 d . . .
H14E H 0.3881 0.1899 0.5168 0.070 Uiso 1 1 calc R . .
C144 C 0.35689(14) 0.20302(16) 0.47538(12) 0.0602(16) Uani 1 1 d . . .
H14D H 0.3307 0.1968 0.4842 0.072 Uiso 1 1 calc R . .
C145 C 0.46647(13) 0.21118(13) 0.50490(11) 0.0436(13) Uani 1 1 d . . .
C146 C 0.48738(12) 0.17700(13) 0.51677(10) 0.0408(12) Uani 1 1 d . . .
C147 C 0.52174(13) 0.18248(14) 0.53685(11) 0.0477(13) Uani 1 1 d . . .
C148 C 0.53539(12) 0.22223(13) 0.54477(11) 0.0428(13) Uani 1 1 d . . .
C149 C 0.51504(13) 0.25672(13) 0.53228(11) 0.0463(13) Uani 1 1 d . . .
C150 C 0.47982(13) 0.25079(13) 0.51277(11) 0.0478(13) Uani 1 1 d . . .
C151 C 0.45633(14) 0.28786(14) 0.50126(12) 0.0542(15) Uani 1 1 d . . .
C152 C 0.41836(16) 0.29677(16) 0.51539(13) 0.0666(17) Uani 1 1 d . . .
H15D H 0.4081 0.2796 0.5321 0.080 Uiso 1 1 calc R . .
C153 C 0.39579(17) 0.32973(16) 0.50556(15) 0.0776(19) Uani 1 1 d . . .
H15F H 0.3700 0.3351 0.5154 0.093 Uiso 1 1 calc R . .
C154 C 0.41016(16) 0.35496(16) 0.48173(15) 0.0752(18) Uani 1 1 d . . .
H15H H 0.3947 0.3782 0.4753 0.090 Uiso 1 1 calc R . .
C155 C 0.44735(17) 0.34658(16) 0.46698(15) 0.0790(19) Uani 1 1 d . . .
H15E H 0.4572 0.3637 0.4500 0.095 Uiso 1 1 calc R . .
C156 C 0.47013(15) 0.31311(15) 0.47707(13) 0.0663(17) Uani 1 1 d . . .
H15G H 0.4958 0.3076 0.4670 0.080 Uiso 1 1 calc R . .
C157 C 0.52997(14) 0.29879(14) 0.53901(12) 0.0521(14) Uani 1 1 d . . .
C158 C 0.56691(15) 0.31203(15) 0.52625(13) 0.0604(15) Uani 1 1 d . . .
H15C H 0.5827 0.2938 0.5133 0.072 Uiso 1 1 calc R . .
C159 C 0.58135(17) 0.35100(16) 0.53195(14) 0.0730(18) Uani 1 1 d . . .
H15B H 0.6070 0.3591 0.5230 0.088 Uiso 1 1 calc R . .
C160 C 0.55964(17) 0.37827(15) 0.55018(14) 0.0715(18) Uani 1 1 d . . .
C161 C 0.52287(18) 0.36522(17) 0.56344(15) 0.082(2) Uani 1 1 d . . .
H16I H 0.5074 0.3834 0.5767 0.098 Uiso 1 1 calc R . .
C162 C 0.50833(16) 0.32585(15) 0.55755(14) 0.0691(17) Uani 1 1 d . . .
H16H H 0.4828 0.3176 0.5666 0.083 Uiso 1 1 calc R . .
C163 C 0.5755(2) 0.42201(17) 0.55624(19) 0.108(3) Uani 1 1 d . . .
H16E H 0.6055 0.4222 0.5551 0.162 Uiso 1 1 calc R . .
H16F H 0.5668 0.4312 0.5778 0.162 Uiso 1 1 calc R . .
H16G H 0.5644 0.4405 0.5397 0.162 Uiso 1 1 calc R . .
C164 C 0.57136(13) 0.22927(13) 0.56607(12) 0.0481(14) Uani 1 1 d . . .
C165 C 0.61112(15) 0.21863(15) 0.55603(13) 0.0649(16) Uani 1 1 d . . .
H16B H 0.6151 0.2040 0.5363 0.078 Uiso 1 1 calc R . .
C166 C 0.64483(16) 0.22967(17) 0.57515(15) 0.0761(19) Uani 1 1 d . . .
H16J H 0.6717 0.2232 0.5679 0.091 Uiso 1 1 calc R . .
C167 C 0.63971(16) 0.24987(16) 0.60450(14) 0.0676(17) Uani 1 1 d . . .
C168 C 0.60052(16) 0.25917(15) 0.61437(13) 0.0642(16) Uani 1 1 d . . .
H16C H 0.5964 0.2728 0.6345 0.077 Uiso 1 1 calc R . .
C169 C 0.56735(15) 0.24897(14) 0.59555(12) 0.0552(15) Uani 1 1 d . . .
H16D H 0.5407 0.2557 0.6031 0.066 Uiso 1 1 calc R . .
C170 C 0.67685(19) 0.2622(2) 0.62470(17) 0.106(2) Uani 1 1 d . . .
H17J H 0.6775 0.2921 0.6270 0.158 Uiso 1 1 calc R . .
H17K H 0.7019 0.2529 0.6139 0.158 Uiso 1 1 calc R . .
H17L H 0.6750 0.2495 0.6462 0.158 Uiso 1 1 calc R . .
C171 C 0.54269(13) 0.14541(13) 0.55094(11) 0.0437(13) Uani 1 1 d . . .
C172 C 0.53451(15) 0.13344(15) 0.58235(12) 0.0595(15) Uani 1 1 d . . .
H17B H 0.5162 0.1492 0.5953 0.071 Uiso 1 1 calc R . .
C173 C 0.55285(15) 0.09825(15) 0.59546(14) 0.0633(16) Uani 1 1 d . . .
H17F H 0.5467 0.0904 0.6171 0.076 Uiso 1 1 calc R . .
C174 C 0.57936(15) 0.07509(14) 0.57755(12) 0.0550(15) Uani 1 1 d . . .
C175 C 0.58766(15) 0.08687(15) 0.54620(13) 0.0627(16) Uani 1 1 d . . .
H17D H 0.6063 0.0712 0.5336 0.075 Uiso 1 1 calc R . .
C176 C 0.56919(14) 0.12142(14) 0.53260(12) 0.0553(15) Uani 1 1 d . . .
H17E H 0.5748 0.1286 0.5107 0.066 Uiso 1 1 calc R . .
C177 C 0.59924(18) 0.03722(16) 0.59233(16) 0.085(2) Uani 1 1 d . . .
H17G H 0.6097 0.0439 0.6140 0.127 Uiso 1 1 calc R . .
H17H H 0.6219 0.0282 0.5785 0.127 Uiso 1 1 calc R . .
H17I H 0.5789 0.0152 0.5940 0.127 Uiso 1 1 calc R . .
C178 C 0.47363(13) 0.13454(14) 0.50878(11) 0.0450(13) Uani 1 1 d . . .
C179 C 0.45685(15) 0.10864(15) 0.53231(13) 0.0640(16) Uani 1 1 d . . .
H17C H 0.4522 0.1189 0.5536 0.077 Uiso 1 1 calc R . .
C180 C 0.44684(16) 0.06848(15) 0.52527(13) 0.0659(16) Uani 1 1 d . . .
H18D H 0.4352 0.0518 0.5418 0.079 Uiso 1 1 calc R . .
C181 C 0.45313(15) 0.05207(15) 0.49529(15) 0.0649(17) Uani 1 1 d . . .
C182 C 0.46895(14) 0.07705(16) 0.47136(14) 0.0660(17) Uani 1 1 d . . .
H18C H 0.4731 0.0664 0.4501 0.079 Uiso 1 1 calc R . .
C183 C 0.47900(14) 0.11795(15) 0.47807(13) 0.0595(16) Uani 1 1 d . . .
H18B H 0.4897 0.1347 0.4612 0.071 Uiso 1 1 calc R . .
C184 C 0.44321(18) 0.00745(15) 0.48788(17) 0.088(2) Uani 1 1 d . . .
H18E H 0.4602 -0.0104 0.5015 0.132 Uiso 1 1 calc R . .
H18F H 0.4488 0.0018 0.4649 0.132 Uiso 1 1 calc R . .
H18G H 0.4142 0.0022 0.4925 0.132 Uiso 1 1 calc R . .
C185 C 0.7366(3) 0.2553(4) 0.1523(2) 0.118(7) Uani 0.50 1 d PD G -1
H18H H 0.7499 0.2639 0.1716 0.142 Uiso 0.50 1 calc PR G -1
C186 C 0.6937(3) 0.2526(3) 0.1505(2) 0.081(3) Uani 0.50 1 d PDU G -1
C187 C 0.6776(3) 0.2392(3) 0.1222(2) 0.086(2) Uani 0.50 1 d PDU G -1
H18J H 0.6486 0.2380 0.1204 0.103 Uiso 0.50 1 calc PR G -1
C188 C 0.6991(3) 0.2278(3) 0.0971(2) 0.101(2) Uani 0.50 1 d PDU G -1
H18K H 0.6858 0.2172 0.0784 0.121 Uiso 0.50 1 calc PR G -1
C189 C 0.7404(3) 0.2312(4) 0.0979(2) 0.114(3) Uani 0.50 1 d PDU G -1
H18I H 0.7566 0.2239 0.0796 0.137 Uiso 0.50 1 calc PR G -1
C190 C 0.7581(4) 0.2451(6) 0.1255(2) 0.127(4) Uani 0.50 1 d PDU G -1
H19A H 0.7871 0.2479 0.1261 0.153 Uiso 0.50 1 calc PR G -1
C191 C 0.6676(5) 0.2636(4) 0.1807(3) 0.113(4) Uani 0.50 1 d PU G -1
H19B H 0.6385 0.2622 0.1751 0.170 Uiso 0.50 1 calc PR G -1
H19C H 0.6744 0.2914 0.1879 0.170 Uiso 0.50 1 calc PR G -1
H19D H 0.6735 0.2441 0.1982 0.170 Uiso 0.50 1 calc PR G -1
C192 C 0.5982(2) 0.0981(2) 0.34957(19) 0.0598(17) Uani 0.50 1 d PDU . .
C193 C 0.6089(3) 0.0635(2) 0.3315(2) 0.0693(19) Uani 0.50 1 d PDU . .
H19E H 0.6353 0.0513 0.3335 0.083 Uiso 0.50 1 calc PR . .
C194 C 0.5791(2) 0.0470(2) 0.3101(2) 0.0654(18) Uani 0.50 1 d PDU . .
C195 C 0.5436(2) 0.0659(2) 0.3066(2) 0.0585(18) Uani 0.50 1 d PDU . .
H19G H 0.5252 0.0556 0.2907 0.070 Uiso 0.50 1 calc PR . .
C196 C 0.5317(3) 0.0989(3) 0.3238(2) 0.0680(19) Uani 0.50 1 d PDU . .
H19H H 0.5055 0.1113 0.3218 0.082 Uiso 0.50 1 calc PR . .
C197 C 0.5609(2) 0.1119(3) 0.3438(2) 0.0608(19) Uani 0.50 1 d PDU . .
H19I H 0.5535 0.1354 0.3563 0.073 Uiso 0.50 1 calc PR . .
C198 C 0.5897(4) 0.0108(3) 0.2914(3) 0.090(2) Uani 0.50 1 d PDU . .
H19J H 0.5738 -0.0127 0.2992 0.135 Uiso 0.50 1 calc PR . .
H19K H 0.6190 0.0050 0.2939 0.135 Uiso 0.50 1 calc PR . .
H19L H 0.5836 0.0157 0.2684 0.135 Uiso 0.50 1 calc PR . .
C199 C 0.6281(2) 0.1194(3) 0.3720(2) 0.056(2) Uani 0.50 1 d PDU . .
H19M H 0.6499 0.1323 0.3592 0.085 Uiso 0.50 1 calc PR . .
H19N H 0.6402 0.0993 0.3869 0.085 Uiso 0.50 1 calc PR . .
H19O H 0.6136 0.1405 0.3846 0.085 Uiso 0.50 1 calc PR . .
C200 C 0.2198(3) 0.5439(3) 0.16084(19) 0.0763(16) Uani 0.50 1 d PDU . .
C201 C 0.1880(3) 0.5584(3) 0.18183(18) 0.0711(15) Uani 0.50 1 d PDU . .
H20B H 0.1707 0.5804 0.1753 0.085 Uiso 0.50 1 calc PR . .
C202 C 0.1830(2) 0.5401(2) 0.21135(18) 0.0632(15) Uani 0.50 1 d PDU . .
C203 C 0.2077(3) 0.5100(3) 0.2197(2) 0.0809(17) Uani 0.50 1 d PDU . .
H20C H 0.2029 0.4968 0.2399 0.097 Uiso 0.50 1 calc PR . .
C204 C 0.2394(3) 0.4967(3) 0.2013(2) 0.0833(18) Uani 0.50 1 d PDU . .
H20D H 0.2579 0.4762 0.2086 0.100 Uiso 0.50 1 calc PR . .
C205 C 0.2429(3) 0.5141(2) 0.1722(2) 0.0669(16) Uani 0.50 1 d PDU . .
H20E H 0.2640 0.5041 0.1584 0.080 Uiso 0.50 1 calc PR . .
C206 C 0.1489(3) 0.5560(3) 0.2321(2) 0.076(2) Uani 0.50 1 d PDU . .
H20F H 0.1265 0.5359 0.2326 0.113 Uiso 0.50 1 calc PR . .
H20G H 0.1387 0.5818 0.2230 0.113 Uiso 0.50 1 calc PR . .
H20H H 0.1590 0.5607 0.2542 0.113 Uiso 0.50 1 calc PR . .
C207 C 0.2264(5) 0.5648(4) 0.1294(2) 0.119(3) Uani 0.50 1 d PDU . .
H20I H 0.2433 0.5474 0.1153 0.179 Uiso 0.50 1 calc PR . .
H20J H 0.2404 0.5910 0.1331 0.179 Uiso 0.50 1 calc PR . .
H20K H 0.1999 0.5698 0.1190 0.179 Uiso 0.50 1 calc PR . .
C208 C 0.0514(2) 0.19479(18) 0.63626(16) 0.0390(14) Uani 0.50 1 d PDU . .
C209 C 0.0659(2) 0.22407(17) 0.61366(17) 0.0337(13) Uani 0.50 1 d PDU . .
H20L H 0.0821 0.2154 0.5958 0.040 Uiso 0.50 1 calc PR . .
C210 C 0.05663(19) 0.26523(17) 0.61735(14) 0.0192(12) Uani 0.50 1 d PDU . .
C211 C 0.03412(19) 0.27621(19) 0.64288(14) 0.0218(13) Uani 0.50 1 d PDU . .
H21B H 0.0272 0.3043 0.6455 0.026 Uiso 0.50 1 calc PR . .
C212 C 0.0207(2) 0.24860(18) 0.66538(16) 0.0254(13) Uani 0.50 1 d PDU . .
H21C H 0.0055 0.2576 0.6837 0.030 Uiso 0.50 1 calc PR . .
C213 C 0.0291(2) 0.20885(19) 0.66140(17) 0.0353(13) Uani 0.50 1 d PDU . .
H21D H 0.0189 0.1898 0.6769 0.042 Uiso 0.50 1 calc PR . .
C214 C 0.0712(2) 0.2954(2) 0.59255(16) 0.0266(13) Uani 0.50 1 d PDU . .
H21E H 0.0534 0.2942 0.5734 0.040 Uiso 0.50 1 calc PR . .
H21F H 0.0994 0.2887 0.5862 0.040 Uiso 0.50 1 calc PR . .
H21G H 0.0705 0.3231 0.6018 0.040 Uiso 0.50 1 calc PR . .
C215 C 0.0612(3) 0.1502(2) 0.6313(2) 0.0522(15) Uani 0.50 1 d PDU . .
H21H H 0.0815 0.1414 0.6474 0.078 Uiso 0.50 1 calc PR . .
H21I H 0.0722 0.1462 0.6094 0.078 Uiso 0.50 1 calc PR . .
H21J H 0.0361 0.1339 0.6338 0.078 Uiso 0.50 1 calc PR . .
C216 C 0.67054(19) 0.2019(2) 0.46617(17) 0.0402(12) Uani 0.50 1 d PDU . .
C217 C 0.62794(18) 0.1974(2) 0.46671(19) 0.0406(13) Uani 0.50 1 d PDU . .
H21K H 0.6161 0.1807 0.4831 0.049 Uiso 0.50 1 calc PR . .
C218 C 0.60218(18) 0.2160(2) 0.44448(16) 0.0343(13) Uani 0.50 1 d PDU . .
C219 C 0.6207(2) 0.2356(2) 0.4201(2) 0.0502(15) Uani 0.50 1 d PDU . .
H21L H 0.6044 0.2471 0.4033 0.060 Uiso 0.50 1 calc PR . .
C220 C 0.6626(2) 0.2397(3) 0.4183(2) 0.0546(15) Uani 0.50 1 d PDU . .
H22A H 0.6750 0.2541 0.4008 0.065 Uiso 0.50 1 calc PR . .
C221 C 0.6861(2) 0.2228(2) 0.44211(18) 0.0516(14) Uani 0.50 1 d PDU . .
H22B H 0.7150 0.2264 0.4412 0.062 Uiso 0.50 1 calc PR . .
C222 C 0.55743(19) 0.2091(3) 0.4450(2) 0.0443(19) Uani 0.50 1 d PDU . .
H22C H 0.5432 0.2349 0.4401 0.066 Uiso 0.50 1 calc PR . .
H22D H 0.5492 0.1994 0.4665 0.066 Uiso 0.50 1 calc PR . .
H22E H 0.5502 0.1886 0.4286 0.066 Uiso 0.50 1 calc PR . .
C223 C 0.6964(2) 0.1826(3) 0.49362(19) 0.0491(18) Uani 0.50 1 d PDU . .
H22F H 0.7155 0.1625 0.4843 0.074 Uiso 0.50 1 calc PR . .
H22G H 0.6782 0.1688 0.5091 0.074 Uiso 0.50 1 calc PR . .
H22H H 0.7119 0.2041 0.5048 0.074 Uiso 0.50 1 calc PR . .
C224 C 0.5884(3) 0.6535(2) 0.14424(17) 0.0395(14) Uani 0.50 1 d PDU . .
C225 C 0.5915(2) 0.61735(19) 0.12579(17) 0.0392(14) Uani 0.50 1 d PDU . .
H22I H 0.5977 0.6179 0.1033 0.047 Uiso 0.50 1 calc PR . .
C226 C 0.5850(2) 0.58078(19) 0.14219(16) 0.0366(14) Uani 0.50 1 d PDU . .
C227 C 0.5726(2) 0.5819(2) 0.17230(15) 0.0305(13) Uani 0.50 1 d PDU . .
H22J H 0.5663 0.5567 0.1828 0.037 Uiso 0.50 1 calc PR . .
C228 C 0.5682(2) 0.61661(19) 0.18909(18) 0.0396(14) Uani 0.50 1 d PDU . .
H22K H 0.5593 0.6156 0.2110 0.047 Uiso 0.50 1 calc PR . .
C229 C 0.5760(2) 0.6523(2) 0.17555(17) 0.0423(14) Uani 0.50 1 d PDU . .
H22L H 0.5731 0.6769 0.1877 0.051 Uiso 0.50 1 calc PR . .
C230 C 0.5920(3) 0.5416(2) 0.1254(2) 0.0629(16) Uani 0.50 1 d PDU . .
H23B H 0.5785 0.5195 0.1375 0.094 Uiso 0.50 1 calc PR . .
H23C H 0.6215 0.5362 0.1243 0.094 Uiso 0.50 1 calc PR . .
H23D H 0.5806 0.5431 0.1034 0.094 Uiso 0.50 1 calc PR . .
C231 C 0.5960(3) 0.6964(3) 0.1290(3) 0.076(3) Uani 0.50 1 d PU . .
H23E H 0.5735 0.7149 0.1350 0.114 Uiso 0.50 1 calc PR . .
H23F H 0.5972 0.6938 0.1053 0.114 Uiso 0.50 1 calc PR . .
H23G H 0.6219 0.7075 0.1371 0.114 Uiso 0.50 1 calc PR . .
C232 C 0.10510(15) 0.61960(15) 0.07013(14) 0.0791(15) Uani 1 1 d DU . .
C233 C 0.12642(17) 0.64350(16) 0.09271(14) 0.0848(15) Uani 1 1 d DU . .
H23H H 0.1544 0.6375 0.0972 0.102 Uiso 1 1 calc R . .
C234 C 0.10741(16) 0.67584(16) 0.10867(15) 0.0849(16) Uani 1 1 d DU . .
C235 C 0.06758(16) 0.68342(17) 0.10244(14) 0.0804(15) Uani 1 1 d DU . .
H23I H 0.0541 0.7050 0.1137 0.097 Uiso 1 1 calc R . .
C236 C 0.04625(16) 0.66079(16) 0.08043(14) 0.0797(16) Uani 1 1 d DU . .
H23J H 0.0183 0.6669 0.0761 0.096 Uiso 1 1 calc R . .
C237 C 0.06508(15) 0.62920(15) 0.06451(14) 0.0749(15) Uani 1 1 d DU . .
H23K H 0.0499 0.6136 0.0492 0.090 Uiso 1 1 calc R . .
C238 C 0.1308(2) 0.7013(2) 0.1322(2) 0.145(3) Uani 1 1 d DU . .
H23L H 0.1520 0.7169 0.1206 0.217 Uiso 1 1 calc R . .
H23M H 0.1438 0.6835 0.1484 0.217 Uiso 1 1 calc R . .
H23N H 0.1121 0.7204 0.1431 0.217 Uiso 1 1 calc R . .
C239 C 0.12662(19) 0.58516(17) 0.05257(16) 0.100(2) Uani 1 1 d DU . .
H23O H 0.1074 0.5718 0.0376 0.150 Uiso 1 1 calc R . .
H23P H 0.1366 0.5651 0.0684 0.150 Uiso 1 1 calc R . .
H23Q H 0.1498 0.5962 0.0403 0.150 Uiso 1 1 calc R . .
C240 C 0.0566(2) 0.1002(2) 0.33956(17) 0.050(2) Uani 0.50 1 d PDU . .
C241 C 0.0706(2) 0.1370(2) 0.35129(16) 0.0369(18) Uani 0.50 1 d PDU . .
H24B H 0.0631 0.1620 0.3410 0.044 Uiso 0.50 1 calc PR . .
C242 C 0.0967(2) 0.13703(19) 0.37933(16) 0.0369(17) Uani 0.50 1 d PDU . .
C243 C 0.1073(2) 0.10101(19) 0.39109(18) 0.0352(18) Uani 0.50 1 d PDU . .
H24C H 0.1253 0.1007 0.4093 0.042 Uiso 0.50 1 calc PR . .
C244 C 0.0947(2) 0.0643(2) 0.37935(18) 0.050(2) Uani 0.50 1 d PDU . .
H24D H 0.1039 0.0393 0.3886 0.060 Uiso 0.50 1 calc PR . .
C245 C 0.0682(2) 0.0649(2) 0.35336(18) 0.048(2) Uani 0.50 1 d PDU . .
H24E H 0.0578 0.0398 0.3451 0.058 Uiso 0.50 1 calc PR . .
C246 C 0.1110(2) 0.1758(2) 0.3906(2) 0.045(2) Uani 0.50 1 d PDU . .
H24F H 0.1389 0.1806 0.3826 0.068 Uiso 0.50 1 calc PR . .
H24G H 0.1111 0.1761 0.4144 0.068 Uiso 0.50 1 calc PR . .
H24H H 0.0928 0.1975 0.3826 0.068 Uiso 0.50 1 calc PR . .
C247 C 0.0266(3) 0.1029(3) 0.3106(2) 0.064(2) Uani 0.50 1 d PDU . .
H24I H 0.0323 0.0805 0.2954 0.096 Uiso 0.50 1 calc PR . .
H24J H 0.0302 0.1292 0.2995 0.096 Uiso 0.50 1 calc PR . .
H24K H -0.0016 0.1006 0.3185 0.096 Uiso 0.50 1 calc PR . .
C248 C 0.0701(3) 0.5356(2) 0.1651(2) 0.077(2) Uani 0.50 1 d PDU . .
C249 C 0.0493(2) 0.5175(3) 0.19070(18) 0.068(2) Uani 0.50 1 d PDU . .
H24L H 0.0485 0.4885 0.1926 0.082 Uiso 0.50 1 calc PR . .
C250 C 0.0294(3) 0.5419(2) 0.21369(19) 0.066(2) Uani 0.50 1 d PDU . .
C251 C 0.0309(3) 0.5819(2) 0.2112(2) 0.078(2) Uani 0.50 1 d PDU . .
H25D H 0.0195 0.5984 0.2280 0.093 Uiso 0.50 1 calc PR . .
C252 C 0.0487(3) 0.6001(3) 0.1850(2) 0.086(3) Uani 0.50 1 d PDU . .
H25E H 0.0479 0.6290 0.1820 0.103 Uiso 0.50 1 calc PR . .
C253 C 0.0676(3) 0.5749(2) 0.1631(2) 0.081(2) Uani 0.50 1 d PDU . .
H25F H 0.0800 0.5875 0.1448 0.098 Uiso 0.50 1 calc PR . .
C254 C 0.0116(4) 0.5192(4) 0.2401(2) 0.105(3) Uani 0.50 1 d PDU . .
H25G H 0.0318 0.5162 0.2575 0.157 Uiso 0.50 1 calc PR . .
H25H H 0.0032 0.4921 0.2324 0.157 Uiso 0.50 1 calc PR . .
H25I H -0.0124 0.5340 0.2483 0.157 Uiso 0.50 1 calc PR . .
C255 C 0.0922(3) 0.5057(3) 0.1426(3) 0.099(3) Uani 0.50 1 d PDU . .
H25J H 0.0852 0.5120 0.1200 0.148 Uiso 0.50 1 calc PR . .
H25K H 0.0838 0.4776 0.1477 0.148 Uiso 0.50 1 calc PR . .
H25L H 0.1219 0.5084 0.1456 0.148 Uiso 0.50 1 calc PR . .

loop_
_atom_site_aniso_label
_atom_site_aniso_U_11
_atom_site_aniso_U_22
_atom_site_aniso_U_33
_atom_site_aniso_U_23
_atom_site_aniso_U_13
_atom_site_aniso_U_12
Si1 0.0333(7) 0.0335(7) 0.0512(8) -0.0012(6) 0.0016(6) -0.0016(5)
Si2 0.0325(6) 0.0337(7) 0.0498(8) 0.0026(6) 0.0004(6) 0.0002(5)
Si3 0.0351(6) 0.0348(7) 0.0384(7) 0.0003(6) -0.0001(6) -0.0001(5)
Si4 0.0335(6) 0.0331(6) 0.0403(7) -0.0003(6) 0.0014(6) 0.0006(5)
O1 0.0422(17) 0.0370(16) 0.063(2) -0.0071(15) -0.0015(15) 0.0009(14)
O2 0.0479(17) 0.0377(16) 0.059(2) -0.0050(15) 0.0035(15) -0.0079(14)
O3 0.0447(17) 0.0369(16) 0.060(2) -0.0001(15) 0.0034(15) -0.0006(14)
O4 0.0426(16) 0.0369(16) 0.0471(18) -0.0036(14) -0.0042(14) 0.0013(14)
O5 0.0395(16) 0.0397(16) 0.0418(18) 0.0003(14) -0.0032(14) 0.0022(13)
O6 0.0398(16) 0.0401(16) 0.0389(17) 0.0020(13) 0.0040(14) 0.0000(13)
C1 0.035(2) 0.037(2) 0.056(3) 0.001(2) 0.004(2) 0.001(2)
C2 0.050(3) 0.039(3) 0.066(3) 0.006(2) -0.005(3) 0.003(2)
C3 0.058(3) 0.048(3) 0.074(4) 0.012(3) -0.012(3) 0.006(2)
C4 0.049(3) 0.041(3) 0.067(3) 0.011(2) 0.006(3) 0.004(2)
C5 0.042(3) 0.058(3) 0.102(4) 0.025(3) 0.000(3) -0.005(3)
C6 0.052(3) 0.054(3) 0.069(3) 0.025(3) -0.003(3) -0.003(3)
C7 0.052(3) 0.050(3) 0.065(3) 0.012(3) 0.009(3) 0.004(2)
C8 0.049(3) 0.047(3) 0.070(3) 0.007(3) 0.009(3) -0.003(2)
C9 0.055(3) 0.045(3) 0.065(3) 0.014(3) 0.004(3) -0.004(2)
C10 0.052(3) 0.044(3) 0.069(3) 0.014(3) 0.007(3) -0.007(2)
C11 0.051(3) 0.057(3) 0.082(4) 0.016(3) 0.005(3) 0.003(3)
C12 0.072(3) 0.055(3) 0.095(4) 0.035(3) 0.024(3) 0.010(3)
C13 0.081(3) 0.076(3) 0.121(8) 0.028(6) 0.052(5) 0.024(4)
C14 0.086(4) 0.087(3) 0.152(9) 0.038(6) 0.038(5) 0.032(3)
C15 0.112(4) 0.094(4) 0.167(9) 0.039(6) 0.022(6) 0.043(3)
C16 0.125(4) 0.091(4) 0.158(9) 0.029(7) 0.039(5) 0.044(4)
C17 0.123(4) 0.080(3) 0.130(9) 0.018(6) 0.048(6) 0.036(4)
C18 0.104(5) 0.076(4) 0.118(8) 0.020(6) 0.049(6) 0.026(3)
C13A 0.066(3) 0.039(3) 0.056(5) 0.007(3) 0.007(3) 0.005(2)
C14A 0.065(3) 0.049(3) 0.069(5) 0.006(4) 0.012(3) 0.011(3)
C15A 0.102(4) 0.059(3) 0.077(6) 0.017(4) 0.016(4) 0.032(3)
C16A 0.135(4) 0.039(3) 0.091(6) 0.008(4) 0.026(4) 0.022(3)
C17A 0.128(4) 0.040(3) 0.091(6) -0.001(4) 0.008(4) -0.002(3)
C18A 0.090(4) 0.041(3) 0.078(5) 0.005(4) -0.008(4) -0.002(3)
C19 0.049(3) 0.062(3) 0.094(4) 0.033(3) 0.017(3) 0.009(3)
C20 0.069(4) 0.095(4) 0.081(4) 0.026(3) 0.003(3) 0.015(3)
C21 0.053(3) 0.122(5) 0.095(4) 0.030(4) 0.010(3) 0.011(3)
C22 0.071(4) 0.099(4) 0.086(4) 0.017(4) 0.014(3) 0.020(3)
C23 0.077(4) 0.073(4) 0.114(5) 0.024(4) 0.025(4) 0.017(3)
C24 0.071(4) 0.061(3) 0.111(5) 0.022(3) 0.025(4) 0.011(3)
C25 0.083(4) 0.129(6) 0.117(5) 0.016(4) 0.045(4) 0.014(4)
C26 0.054(3) 0.053(3) 0.062(3) 0.004(3) 0.003(3) 0.003(3)
C27 0.065(3) 0.066(3) 0.065(3) 0.002(3) -0.002(3) -0.022(3)
C28 0.070(3) 0.058(3) 0.077(4) -0.002(3) 0.007(3) -0.023(3)
C29 0.062(3) 0.051(3) 0.055(3) 0.006(3) 0.003(3) -0.010(3)
C30 0.065(3) 0.057(3) 0.068(4) 0.004(3) -0.006(3) -0.002(3)
C31 0.059(3) 0.049(3) 0.076(4) 0.010(3) -0.005(3) -0.013(3)
C32 0.078(4) 0.062(3) 0.078(4) 0.006(3) 0.012(3) -0.010(3)
C33 0.119(5) 0.107(4) 0.121(6) 0.006(3) 0.016(4) 0.002(4)
C34 0.123(6) 0.112(4) 0.131(6) 0.012(4) 0.014(4) 0.010(4)
C35 0.125(6) 0.113(4) 0.140(5) 0.014(4) 0.024(4) 0.011(4)
C36 0.143(5) 0.119(4) 0.154(6) 0.000(3) 0.030(4) 0.009(4)
C37 0.149(5) 0.113(4) 0.145(6) -0.005(4) 0.023(4) -0.004(4)
C38 0.132(6) 0.110(5) 0.131(6) 0.001(5) 0.020(5) -0.007(4)
C39 0.177(8) 0.127(4) 0.182(9) -0.009(5) 0.032(9) 0.020(5)
C33A 0.052(4) 0.027(3) 0.048(4) 0.011(2) 0.021(3) -0.007(3)
C34A 0.063(4) 0.046(3) 0.061(4) 0.020(3) 0.021(3) 0.014(3)
C35A 0.095(5) 0.050(3) 0.082(4) 0.031(3) 0.038(3) 0.024(3)
C36A 0.125(4) 0.032(3) 0.097(4) 0.019(3) 0.063(3) 0.005(3)
C37A 0.115(5) 0.044(3) 0.086(4) -0.009(3) 0.043(3) -0.016(3)
C38A 0.083(5) 0.046(3) 0.068(4) -0.007(3) 0.019(3) -0.013(3)
C39A 0.181(7) 0.039(4) 0.164(8) 0.019(4) 0.086(6) 0.024(4)
C40 0.051(3) 0.035(3) 0.076(4) 0.008(2) 0.010(3) -0.002(2)
C41 0.057(3) 0.074(3) 0.065(4) 0.014(3) 0.000(3) -0.007(3)
C42 0.066(3) 0.077(4) 0.066(4) 0.013(3) 0.003(3) -0.006(3)
C43 0.064(3) 0.059(3) 0.067(3) 0.017(3) 0.009(3) -0.005(3)
C44 0.049(3) 0.055(3) 0.087(4) 0.005(3) 0.002(3) 0.006(2)
C45 0.056(3) 0.057(3) 0.071(4) 0.007(3) 0.000(3) 0.005(3)
C46 0.065(3) 0.084(4) 0.086(4) 0.008(3) 0.021(3) 0.004(3)
C47 0.029(2) 0.036(2) 0.044(3) 0.003(2) 0.001(2) 0.0038(19)
C48 0.040(3) 0.036(3) 0.063(3) -0.003(2) 0.000(2) -0.002(2)
C49 0.037(2) 0.040(3) 0.062(3) -0.012(2) 0.007(2) 0.003(2)
C50 0.033(2) 0.034(2) 0.060(3) -0.008(2) 0.003(2) 0.003(2)
C51 0.040(3) 0.039(3) 0.071(3) -0.006(2) 0.001(3) -0.008(2)
C52 0.041(3) 0.042(3) 0.059(3) 0.001(2) 0.010(2) 0.003(2)
C53 0.039(3) 0.033(2) 0.062(3) -0.005(2) 0.000(2) 0.000(2)
C54 0.039(3) 0.037(3) 0.066(3) -0.006(2) 0.006(2) 0.000(2)
C55 0.046(3) 0.032(2) 0.063(3) -0.007(2) -0.002(2) 0.000(2)
C56 0.046(3) 0.037(3) 0.058(3) 0.003(2) -0.004(2) -0.002(2)
C57 0.047(3) 0.033(2) 0.062(3) -0.003(2) -0.004(2) 0.003(2)
C58 0.040(3) 0.030(2) 0.074(3) -0.002(2) -0.001(2) 0.001(2)
C59 0.047(3) 0.043(3) 0.080(4) -0.011(3) -0.007(3) 0.001(2)
C60 0.049(3) 0.045(3) 0.097(4) -0.010(3) 0.003(3) 0.003(2)
C61 0.057(3) 0.056(3) 0.158(6) -0.021(4) 0.009(4) 0.004(3)
C62 0.063(4) 0.029(3) 0.188(7) -0.011(4) -0.002(4) 0.006(3)
C63 0.053(3) 0.041(3) 0.150(6) 0.001(3) 0.001(4) 0.001(3)
C64 0.046(3) 0.037(3) 0.098(4) 0.003(3) -0.011(3) 0.000(2)
C65 0.048(3) 0.029(2) 0.079(3) -0.009(2) -0.007(3) -0.001(2)
C66 0.047(3) 0.044(3) 0.069(3) -0.007(2) -0.008(3) 0.004(2)
C67 0.051(3) 0.056(3) 0.078(4) -0.013(3) -0.003(3) -0.002(3)
C68 0.057(3) 0.065(3) 0.075(4) -0.001(3) -0.016(3) 0.006(3)
C69 0.062(3) 0.061(3) 0.081(4) 0.007(3) -0.014(3) 0.004(3)
C70 0.057(3) 0.053(3) 0.087(4) 0.001(3) -0.018(3) -0.001(3)
C71 0.052(3) 0.120(5) 0.104(5) -0.003(4) -0.015(3) 0.016(3)
C72 0.040(3) 0.041(3) 0.059(3) -0.010(2) -0.006(2) 0.005(2)
C73 0.048(3) 0.034(3) 0.064(3) -0.010(2) -0.014(2) 0.004(2)
C74 0.046(3) 0.041(3) 0.083(4) -0.011(3) -0.010(3) 0.007(2)
C75 0.049(3) 0.050(3) 0.080(4) -0.026(3) -0.013(3) 0.007(2)
C76 0.066(3) 0.054(3) 0.067(3) -0.009(3) -0.012(3) 0.006(3)
C77 0.058(3) 0.042(3) 0.067(3) -0.003(3) -0.007(3) 0.003(2)
C78 0.068(4) 0.070(4) 0.111(5) -0.040(3) -0.015(3) 0.009(3)
C79 0.035(2) 0.035(3) 0.085(4) -0.013(3) -0.007(3) -0.007(2)
C80 0.033(2) 0.035(3) 0.093(4) -0.007(3) -0.006(3) -0.002(2)
C81 0.041(3) 0.054(3) 0.114(5) 0.008(3) -0.015(3) -0.012(3)
C82 0.037(3) 0.046(3) 0.134(5) -0.030(3) 0.004(3) -0.001(2)
C83 0.059(3) 0.056(3) 0.096(4) -0.017(3) 0.009(3) 0.002(3)
C84 0.056(3) 0.046(3) 0.081(4) -0.021(3) 0.001(3) 0.001(3)
C85 0.066(4) 0.055(3) 0.187(7) -0.040(4) -0.003(4) 0.012(3)
C86 0.038(3) 0.030(2) 0.066(3) -0.010(2) -0.006(2) 0.002(2)
C87 0.034(2) 0.044(3) 0.066(3) -0.008(2) 0.005(2) 0.007(2)
C88 0.047(3) 0.046(3) 0.065(3) -0.008(2) 0.001(3) 0.005(2)
C89 0.043(3) 0.038(3) 0.079(4) -0.001(3) 0.001(3) -0.003(2)
C90 0.047(3) 0.039(3) 0.081(4) -0.015(3) 0.010(3) -0.001(2)
C91 0.035(3) 0.045(3) 0.062(3) -0.012(2) -0.003(2) -0.004(2)
C92 0.040(3) 0.061(3) 0.091(4) 0.001(3) -0.008(3) 0.005(2)
C93 0.040(2) 0.042(3) 0.039(3) 0.006(2) 0.003(2) -0.002(2)
C94 0.055(3) 0.041(3) 0.062(3) 0.004(2) 0.010(3) 0.004(2)
C95 0.041(3) 0.057(3) 0.077(4) 0.012(3) 0.018(3) -0.001(2)
C96 0.044(3) 0.052(3) 0.060(3) 0.005(3) 0.012(2) 0.007(2)
C97 0.047(3) 0.043(3) 0.071(3) -0.004(3) 0.016(3) 0.005(2)
C98 0.047(3) 0.043(3) 0.060(3) 0.003(2) 0.005(2) 0.000(2)
C99 0.041(3) 0.059(3) 0.067(3) -0.002(3) 0.010(3) 0.006(2)
C100 0.049(3) 0.055(3) 0.060(3) 0.003(3) 0.015(3) 0.008(2)
C101 0.045(3) 0.060(3) 0.061(3) 0.008(3) 0.007(3) 0.004(2)
C102 0.054(3) 0.059(3) 0.060(3) 0.001(3) 0.009(3) 0.007(3)
C103 0.045(3) 0.064(3) 0.064(3) -0.002(3) 0.004(3) 0.005(3)
C104 0.036(3) 0.065(3) 0.076(4) 0.003(3) 0.016(3) 0.006(2)
C105 0.044(3) 0.085(4) 0.079(4) -0.004(3) 0.013(3) 0.003(3)
C106 0.063(4) 0.102(5) 0.109(5) -0.027(4) 0.021(3) -0.018(3)
C107 0.064(4) 0.147(6) 0.144(6) -0.021(5) 0.008(4) -0.040(4)
C108 0.075(5) 0.209(9) 0.179(8) -0.032(7) -0.027(5) -0.064(5)
C109 0.062(4) 0.195(8) 0.161(8) -0.007(7) -0.019(5) -0.020(5)
C110 0.065(4) 0.132(6) 0.114(5) 0.001(5) 0.001(4) 0.002(4)
C111 0.044(3) 0.066(3) 0.065(3) -0.004(3) 0.006(3) 0.004(3)
C112 0.054(3) 0.074(4) 0.089(4) -0.002(3) 0.010(3) 0.004(3)
C113 0.064(3) 0.105(5) 0.068(4) -0.005(4) 0.008(3) -0.012(3)
C114 0.052(3) 0.080(4) 0.081(4) -0.018(3) 0.016(3) -0.003(3)
C115 0.063(3) 0.077(4) 0.069(4) -0.019(3) 0.011(3) 0.002(3)
C116 0.050(3) 0.079(4) 0.074(4) 0.000(3) 0.014(3) -0.004(3)
C117 0.071(4) 0.109(5) 0.099(5) -0.036(4) 0.018(3) -0.006(4)
C118 0.041(3) 0.058(3) 0.075(4) 0.003(3) 0.017(3) 0.004(2)
C119 0.049(3) 0.059(3) 0.073(4) 0.001(3) 0.009(3) 0.011(3)
C120 0.058(3) 0.071(3) 0.067(4) -0.006(3) -0.001(3) 0.014(3)
C121 0.040(3) 0.071(3) 0.086(4) -0.021(3) 0.008(3) 0.008(3)
C122 0.055(3) 0.094(4) 0.058(3) 0.000(3) 0.016(3) -0.008(3)
C123 0.047(3) 0.079(4) 0.068(4) 0.007(3) 0.018(3) 0.008(3)
C124 0.049(3) 0.119(5) 0.088(4) -0.030(4) 0.013(3) 0.003(3)
C125 0.046(3) 0.054(3) 0.070(3) -0.007(3) 0.012(3) 0.004(2)
C126 0.057(3) 0.053(3) 0.064(3) 0.008(3) 0.018(3) -0.002(3)
C127 0.076(4) 0.057(3) 0.084(4) 0.005(3) 0.019(3) -0.008(3)
C128 0.055(3) 0.069(3) 0.068(4) -0.003(3) 0.004(3) -0.006(3)
C129 0.072(4) 0.066(3) 0.080(4) 0.008(3) 0.000(3) 0.004(3)
C130 0.056(3) 0.062(3) 0.073(4) 0.008(3) 0.001(3) -0.008(3)
C131 0.075(4) 0.092(4) 0.103(5) -0.006(4) -0.003(4) -0.018(3)
C132 0.044(3) 0.074(3) 0.068(3) 0.000(3) 0.010(3) -0.004(3)
C133 0.057(3) 0.086(4) 0.077(4) -0.016(3) 0.018(3) -0.001(3)
C134 0.068(4) 0.092(4) 0.110(5) -0.022(4) 0.012(4) -0.004(3)
C135 0.062(4) 0.138(6) 0.077(4) -0.024(4) 0.019(3) 0.006(4)
C136 0.054(3) 0.121(5) 0.085(4) 0.006(4) 0.011(3) -0.012(4)
C137 0.050(3) 0.095(4) 0.061(4) 0.001(3) 0.013(3) -0.004(3)
C138 0.097(9) 0.135(11) 0.088(9) -0.032(9) 0.015(8) -0.031(8)
C139 0.036(2) 0.039(2) 0.037(3) -0.002(2) 0.003(2) 0.001(2)
C140 0.044(3) 0.083(4) 0.043(3) 0.003(3) 0.000(2) 0.008(3)
C141 0.031(2) 0.088(4) 0.048(3) -0.006(3) -0.002(2) 0.003(2)
C142 0.035(2) 0.040(2) 0.051(3) -0.003(2) -0.010(2) -0.001(2)
C143 0.044(3) 0.079(3) 0.054(3) 0.019(3) -0.007(2) -0.012(3)
C144 0.036(3) 0.079(4) 0.066(4) 0.008(3) 0.001(3) -0.008(3)
C145 0.038(2) 0.043(3) 0.050(3) 0.004(2) -0.005(2) -0.007(2)
C146 0.034(2) 0.045(3) 0.044(3) 0.002(2) -0.004(2) -0.003(2)
C147 0.039(3) 0.051(3) 0.054(3) 0.000(2) -0.001(2) -0.004(2)
C148 0.037(2) 0.040(3) 0.052(3) 0.003(2) -0.005(2) -0.003(2)
C149 0.039(3) 0.046(3) 0.055(3) 0.000(2) -0.003(2) -0.009(2)
C150 0.040(3) 0.045(3) 0.059(3) 0.011(2) -0.001(2) -0.001(2)
C151 0.044(3) 0.043(3) 0.075(3) 0.005(3) -0.008(3) -0.007(2)
C152 0.067(3) 0.060(3) 0.073(4) 0.008(3) -0.007(3) 0.004(3)
C153 0.065(3) 0.065(4) 0.103(5) 0.018(3) -0.008(3) 0.015(3)
C154 0.057(3) 0.049(3) 0.119(5) 0.018(3) -0.025(3) 0.001(3)
C155 0.072(4) 0.058(3) 0.106(5) 0.030(3) -0.012(3) -0.008(3)
C156 0.046(3) 0.063(3) 0.090(4) 0.017(3) -0.015(3) -0.003(3)
C157 0.053(3) 0.042(3) 0.062(3) 0.005(2) -0.008(3) -0.006(2)
C158 0.060(3) 0.049(3) 0.073(4) 0.010(3) -0.003(3) -0.015(3)
C159 0.074(4) 0.063(3) 0.082(4) 0.010(3) -0.006(3) -0.023(3)
C160 0.076(4) 0.048(3) 0.091(4) 0.010(3) -0.009(3) -0.013(3)
C161 0.078(4) 0.065(4) 0.103(5) -0.008(3) 0.001(4) -0.010(3)
C162 0.065(3) 0.047(3) 0.095(4) -0.011(3) -0.001(3) -0.018(3)
C163 0.111(5) 0.057(4) 0.155(6) 0.013(4) -0.029(5) -0.030(3)
C164 0.045(3) 0.036(3) 0.062(3) 0.005(2) -0.007(2) -0.007(2)
C165 0.052(3) 0.063(3) 0.080(4) -0.003(3) -0.014(3) -0.013(3)
C166 0.049(3) 0.072(4) 0.107(5) 0.003(3) -0.015(3) -0.006(3)
C167 0.064(3) 0.063(3) 0.076(4) -0.005(3) -0.026(3) -0.001(3)
C168 0.077(4) 0.054(3) 0.062(3) 0.002(3) -0.015(3) -0.010(3)
C169 0.057(3) 0.053(3) 0.056(3) 0.001(3) -0.011(3) -0.009(2)
C170 0.084(4) 0.095(5) 0.137(6) -0.016(4) -0.053(4) -0.002(4)
C171 0.039(2) 0.042(3) 0.050(3) -0.003(2) -0.011(2) 0.000(2)
C172 0.053(3) 0.068(3) 0.057(3) 0.006(3) 0.004(3) 0.008(3)
C173 0.065(3) 0.053(3) 0.073(4) 0.008(3) 0.001(3) 0.004(3)
C174 0.057(3) 0.043(3) 0.065(3) 0.002(3) -0.009(3) 0.001(2)
C175 0.059(3) 0.050(3) 0.079(4) -0.011(3) -0.001(3) 0.012(3)
C176 0.058(3) 0.056(3) 0.052(3) 0.000(3) -0.004(3) 0.003(3)
C177 0.084(4) 0.060(3) 0.111(5) 0.002(3) -0.022(4) 0.011(3)
C178 0.034(2) 0.050(3) 0.052(3) -0.003(2) -0.004(2) 0.000(2)
C179 0.068(3) 0.060(3) 0.064(3) -0.001(3) -0.002(3) -0.017(3)
C180 0.075(3) 0.056(3) 0.067(4) 0.003(3) -0.002(3) -0.018(3)
C181 0.045(3) 0.048(3) 0.101(4) 0.000(3) -0.018(3) 0.000(2)
C182 0.046(3) 0.062(3) 0.090(4) -0.020(3) -0.006(3) 0.001(3)
C183 0.047(3) 0.055(3) 0.076(4) -0.004(3) 0.004(3) -0.004(2)
C184 0.077(4) 0.042(3) 0.145(6) -0.017(3) -0.027(4) 0.001(3)
C185 0.179(19) 0.052(8) 0.123(10) 0.011(8) -0.057(10) 0.007(10)
C186 0.098(6) 0.037(5) 0.109(3) 0.003(4) -0.009(3) -0.002(5)
C187 0.124(4) 0.049(5) 0.084(3) 0.016(4) -0.012(3) 0.033(5)
C188 0.138(3) 0.068(6) 0.097(4) 0.011(5) -0.003(4) 0.031(6)
C189 0.142(3) 0.084(7) 0.116(5) -0.026(5) 0.015(4) 0.009(7)
C190 0.149(7) 0.097(9) 0.135(7) -0.037(8) 0.007(6) -0.003(8)
C191 0.154(10) 0.101(9) 0.085(5) 0.004(6) 0.002(5) -0.018(9)
C192 0.061(3) 0.056(3) 0.062(3) 0.030(3) 0.007(3) -0.020(3)
C193 0.069(3) 0.075(3) 0.064(3) 0.024(3) 0.018(3) -0.013(3)
C194 0.068(3) 0.068(3) 0.060(3) 0.023(3) 0.019(3) -0.007(3)
C195 0.064(3) 0.056(3) 0.056(3) 0.029(3) 0.019(3) -0.016(3)
C196 0.068(3) 0.066(3) 0.070(4) 0.028(3) 0.008(3) -0.012(3)
C197 0.062(3) 0.060(3) 0.061(3) 0.034(3) -0.003(3) -0.022(3)
C198 0.092(4) 0.087(4) 0.090(4) 0.010(3) 0.011(4) -0.004(4)
C199 0.051(4) 0.059(4) 0.060(4) 0.021(3) 0.002(3) -0.005(3)
C200 0.064(3) 0.088(3) 0.077(2) -0.004(2) -0.007(2) -0.017(3)
C201 0.054(3) 0.081(4) 0.078(2) -0.007(2) -0.012(2) -0.022(3)
C202 0.059(3) 0.075(3) 0.055(2) -0.030(2) -0.025(2) -0.017(2)
C203 0.091(3) 0.089(4) 0.062(3) -0.022(3) -0.021(2) 0.004(3)
C204 0.077(3) 0.096(4) 0.077(3) -0.014(3) -0.025(3) 0.006(3)
C205 0.050(4) 0.073(4) 0.078(3) -0.022(2) -0.020(3) -0.029(2)
C206 0.063(3) 0.098(5) 0.066(3) -0.032(4) -0.017(2) -0.013(3)
C207 0.129(7) 0.132(6) 0.097(3) 0.022(3) 0.023(3) 0.005(7)
C208 0.042(2) 0.0361(19) 0.039(2) -0.0016(16) -0.0018(16) 0.0002(16)
C209 0.036(2) 0.0340(19) 0.031(2) -0.0028(16) 0.0001(16) 0.0006(16)
C210 0.0195(19) 0.0200(18) 0.0180(19) -0.0019(15) -0.0049(15) -0.0023(16)
C211 0.0197(19) 0.0221(19) 0.024(2) 0.0003(16) -0.0053(16) -0.0002(16)
C212 0.025(2) 0.0272(19) 0.024(2) 0.0001(16) -0.0013(16) 0.0006(16)
C213 0.037(2) 0.035(2) 0.033(2) 0.0040(16) -0.0019(16) -0.0019(16)
C214 0.028(2) 0.028(2) 0.025(2) -0.0016(16) -0.0013(16) 0.0002(16)
C215 0.057(2) 0.049(2) 0.051(2) -0.0002(17) 0.0004(17) 0.0006(17)
C216 0.0319(16) 0.036(3) 0.053(2) -0.0061(19) 0.0012(18) 0.006(2)
C217 0.0348(14) 0.027(3) 0.060(3) 0.009(2) -0.0062(17) -0.003(2)
C218 0.0307(15) 0.029(3) 0.043(3) 0.004(2) 0.0050(16) 0.005(2)
C219 0.0418(16) 0.044(4) 0.064(3) 0.021(2) 0.007(2) 0.001(3)
C220 0.0427(19) 0.053(4) 0.068(3) 0.016(2) 0.013(2) -0.001(3)
C221 0.037(2) 0.047(4) 0.070(3) 0.003(2) 0.0063(19) 0.001(3)
C222 0.0328(17) 0.049(4) 0.052(4) 0.018(4) -0.001(2) 0.001(3)
C223 0.035(3) 0.056(4) 0.057(3) -0.010(3) -0.007(3) 0.007(3)
C224 0.035(2) 0.042(2) 0.041(2) -0.0025(16) -0.0017(17) -0.0026(17)
C225 0.034(2) 0.0437(19) 0.040(2) 0.0032(16) -0.0006(17) -0.0022(17)
C226 0.033(2) 0.039(2) 0.037(2) 0.0028(16) -0.0012(17) 0.0004(17)
C227 0.027(2) 0.033(2) 0.032(2) 0.0060(16) -0.0018(16) 0.0018(16)
C228 0.038(2) 0.042(2) 0.039(2) 0.0019(16) -0.0023(17) 0.0017(17)
C229 0.040(2) 0.044(2) 0.044(2) -0.0017(16) -0.0030(17) 0.0017(17)
C230 0.062(2) 0.063(2) 0.064(2) -0.0057(17) 0.0016(18) -0.0006(18)
C231 0.042(5) 0.069(4) 0.116(7) 0.039(5) -0.024(5) -0.023(5)
C232 0.069(2) 0.068(3) 0.100(4) -0.012(2) -0.001(3) -0.001(2)
C233 0.064(3) 0.076(3) 0.115(4) -0.014(2) -0.008(2) 0.002(2)
C234 0.074(2) 0.076(3) 0.104(4) -0.020(2) -0.012(3) 0.001(3)
C235 0.076(2) 0.070(3) 0.095(4) -0.012(2) -0.005(3) 0.011(2)
C236 0.067(3) 0.076(3) 0.097(4) -0.004(3) -0.002(2) 0.000(2)
C237 0.068(2) 0.062(3) 0.095(4) -0.005(2) -0.005(3) -0.009(2)
C238 0.122(4) 0.123(5) 0.189(6) -0.071(4) -0.054(4) 0.004(4)
C239 0.096(4) 0.079(3) 0.125(5) -0.018(3) 0.006(4) 0.012(3)
C240 0.044(4) 0.062(4) 0.044(4) -0.005(3) 0.015(3) -0.001(3)
C241 0.017(3) 0.045(3) 0.048(3) 0.012(3) 0.014(3) 0.002(3)
C242 0.021(3) 0.051(3) 0.039(3) -0.002(3) 0.024(3) -0.001(3)
C243 0.020(3) 0.051(3) 0.035(4) 0.003(3) 0.013(3) -0.002(3)
C244 0.049(4) 0.054(3) 0.046(4) 0.008(3) 0.015(3) 0.001(3)
C245 0.038(4) 0.054(3) 0.052(4) -0.009(3) 0.007(3) -0.007(3)
C246 0.027(4) 0.057(3) 0.053(4) -0.001(3) 0.015(3) -0.006(3)
C247 0.059(4) 0.075(5) 0.056(4) -0.007(4) -0.007(3) 0.001(4)
C248 0.059(4) 0.105(4) 0.068(4) -0.020(3) -0.029(3) -0.003(4)
C249 0.046(4) 0.083(4) 0.076(4) -0.021(3) -0.036(3) -0.009(3)
C250 0.049(4) 0.085(4) 0.064(4) -0.019(3) -0.028(3) -0.014(3)
C251 0.065(4) 0.088(4) 0.080(4) -0.022(3) -0.025(3) -0.004(4)
C252 0.082(5) 0.095(4) 0.079(4) -0.009(3) -0.027(4) -0.005(4)
C253 0.069(4) 0.104(4) 0.071(4) -0.002(4) -0.024(4) 0.001(4)
C254 0.107(5) 0.108(5) 0.099(5) -0.013(4) -0.007(4) -0.017(4)
C255 0.084(5) 0.120(5) 0.092(5) -0.023(4) -0.016(4) 0.011(4)

loop_
_atom_type_symbol
_atom_type_description
_atom_type_scat_dispersion_real
_atom_type_scat_dispersion_imag
_atom_type_scat_source
C C 0.0033 0.0016 'International Tables Vol C Tables 4.2.6.8 and 6.1.1.4'
H H 0.0000 0.0000 'International Tables Vol C Tables 4.2.6.8 and 6.1.1.4'
O O 0.0106 0.0060 'International Tables Vol C Tables 4.2.6.8 and 6.1.1.4'
Si Si 0.0817 0.0704 'International Tables Vol C Tables 4.2.6.8 and 6.1.1.4'

loop_
_geom_angle_atom_site_label_1
_geom_angle_atom_site_label_2
_geom_angle_atom_site_label_3
_geom_angle
_geom_angle_site_symmetry_1
_geom_angle_site_symmetry_3
O2 Si1 O1 110.65(16) . 3_655
O2 Si1 O1 107.07(16) . .
O1 Si1 O1 108.9(2) 3_655 .
O2 Si1 C47 110.49(17) . .
O1 Si1 C47 109.24(17) 3_655 .
O1 Si1 C47 110.49(17) . .
O3 Si2 O2 109.10(16) 3_655 .
O3 Si2 O3 108.6(2) 3_655 .
O2 Si2 O3 108.37(16) . .
O3 Si2 C1 111.11(18) 3_655 .
O2 Si2 C1 109.88(18) . .
O3 Si2 C1 109.75(18) . .
O4 Si3 O5 108.43(15) . .
O4 Si3 O4 108.2(2) . 4
O5 Si3 O4 109.82(15) . 4
O4 Si3 C139 109.46(17) . .
O5 Si3 C139 109.98(17) . .
O4 Si3 C139 110.88(17) 4 .
O6 Si4 O5 109.27(15) . .
O6 Si4 O6 110.0(2) . 4
O5 Si4 O6 107.34(15) . 4
O6 Si4 C93 109.67(17) . .
O5 Si4 C93 109.85(17) . .
O6 Si4 C93 110.62(17) 4 .
Si1 O1 Si1 146.4(2) 4_565 .
Si1 O2 Si2 155.9(2) . .
Si2 O3 Si2 146.7(2) 4_565 .
Si3 O4 Si3 146.8(2) . 3
Si4 O5 Si3 155.12(19) . .
Si4 O6 Si4 146.81(19) . 3
C2 C1 C6 117.4(4) . .
C2 C1 Si2 124.4(3) . .
C6 C1 Si2 118.2(3) . .
C1 C2 C3 121.9(4) . .
C4 C3 C2 120.2(4) . .
C5 C4 C3 118.5(4) . .
C5 C4 C7 120.2(4) . .
C3 C4 C7 121.3(4) . .
C4 C5 C6 121.3(5) . .
C5 C6 C1 120.8(4) . .
C12 C7 C8 120.5(4) . .
C12 C7 C4 119.2(4) . .
C8 C7 C4 120.2(4) . .
C9 C8 C7 120.1(4) . .
C9 C8 C40 120.0(4) . .
C7 C8 C40 120.0(4) . .
C8 C9 C10 119.9(4) . .
C8 C9 C33A 120.0(4) . .
C10 C9 C33A 120.0(4) . .
C8 C9 C33 121.9(4) . .
C10 C9 C33 118.1(4) . .
C9 C10 C11 120.8(4) . .
C9 C10 C26 117.6(4) . .
C11 C10 C26 121.4(4) . .
C10 C11 C12 118.4(5) . .
C10 C11 C19 121.1(4) . .
C12 C11 C19 120.4(4) . .
C7 C12 C11 120.2(5) . .
C7 C12 C13 120.8(7) . .
C11 C12 C13 113.9(6) . .
C7 C12 C13A 117.9(5) . .
C11 C12 C13A 120.8(5) . .
C18 C13 C14 118.9(11) . .
C18 C13 C12 109.0(9) . .
C14 C13 C12 132.1(10) . .
C13 C14 C15 124.0(12) . .
C16 C15 C14 115.3(12) . .
C17 C16 C15 120.2(12) . .
C16 C17 C18 123.9(12) . .
C13 C18 C17 117.6(12) . .
C18A C13A C14A 118.9(7) . .
C18A C13A C12 123.3(7) . .
C14A C13A C12 117.5(7) . .
C13A C14A C15A 122.4(8) . .
C16A C15A C14A 117.0(9) . .
C17A C16A C15A 120.9(8) . .
C16A C17A C18A 121.6(9) . .
C13A C18A C17A 119.2(9) . .
C24 C19 C20 117.1(5) . .
C24 C19 C11 121.8(5) . .
C20 C19 C11 121.1(5) . .
C19 C20 C21 120.9(6) . .
C20 C21 C22 120.6(6) . .
C23 C22 C21 117.9(6) . .
C23 C22 C25 123.0(6) . .
C21 C22 C25 119.0(6) . .
C22 C23 C24 121.4(6) . .
C23 C24 C19 122.0(6) . .
C31 C26 C27 117.9(5) . .
C31 C26 C10 119.4(4) . .
C27 C26 C10 122.6(5) . .
C26 C27 C28 120.7(5) . .
C29 C28 C27 121.0(5) . .
C28 C29 C30 117.7(5) . .
C28 C29 C32 121.8(4) . .
C30 C29 C32 120.5(5) . .
C31 C30 C29 120.9(5) . .
C26 C31 C30 121.7(5) . .
C38 C33 C34 120.3 . .
C38 C33 C9 118.1(4) . .
C34 C33 C9 121.6(4) . .
C35 C34 C33 120.77(7) . .
C34 C35 C36 119.12(8) . .
C35 C36 C37 120.1 . .
C35 C36 C39 135.0(5) . .
C37 C36 C39 105.0(5) . .
C38 C37 C36 120.91(8) . .
C33 C38 C37 118.83(10) . .
C38A C33A C34A 119.8 . .
C38A C33A C9 117.1(2) . .
C34A C33A C9 123.0(2) . .
C33A C34A C35A 120.2 . .
C34A C35A C36A 119.6 . .
C37A C36A C35A 119.7 . .
C37A C36A C39A 126.1(5) . .
C35A C36A C39A 113.9(5) . .
C36A C37A C38A 120.2 . .
C33A C38A C37A 120.4 . .
C41 C40 C45 117.7(5) . .
C41 C40 C8 122.4(4) . .
C45 C40 C8 119.8(5) . .
C42 C41 C40 119.8(5) . .
C41 C42 C43 123.0(5) . .
C42 C43 C44 116.6(5) . .
C42 C43 C46 122.8(5) . .
C44 C43 C46 120.6(5) . .
C45 C44 C43 121.4(5) . .
C44 C45 C40 121.4(5) . .
C48 C47 C52 117.6(4) . .
C48 C47 Si1 122.2(3) . .
C52 C47 Si1 120.2(3) . .
C47 C48 C49 121.7(4) . .
C50 C49 C48 120.0(4) . .
C49 C50 C51 119.1(4) . .
C49 C50 C53 121.8(4) . .
C51 C50 C53 119.0(4) . .
C50 C51 C52 120.9(4) . .
C47 C52 C51 120.6(4) . .
C58 C53 C54 121.0(4) . .
C58 C53 C50 117.2(4) . .
C54 C53 C50 121.8(4) . .
C53 C54 C55 118.8(4) . .
C53 C54 C86 121.2(4) . .
C55 C54 C86 120.1(4) . .
C56 C55 C54 120.0(4) . .
C56 C55 C79 119.3(4) . .
C54 C55 C79 120.6(4) . .
C57 C56 C55 120.3(4) . .
C57 C56 C72 121.3(4) . .
C55 C56 C72 118.4(4) . .
C56 C57 C58 120.0(4) . .
C56 C57 C65 120.9(4) . .
C58 C57 C65 118.9(4) . .
C53 C58 C57 120.0(4) . .
C53 C58 C59 119.6(4) . .
C57 C58 C59 120.4(4) . .
C60 C59 C64 119.2(4) . .
C60 C59 C58 120.2(4) . .
C64 C59 C58 120.6(4) . .
C59 C60 C61 120.1(5) . .
C62 C61 C60 119.4(5) . .
C63 C62 C61 120.8(5) . .
C62 C63 C64 120.4(5) . .
C63 C64 C59 120.1(5) . .
C70 C65 C66 117.4(4) . .
C70 C65 C57 122.4(4) . .
C66 C65 C57 120.1(4) . .
C65 C66 C67 120.7(4) . .
C68 C67 C66 121.4(5) . .
C67 C68 C69 117.6(5) . .
C67 C68 C71 119.8(5) . .
C69 C68 C71 122.6(5) . .
C70 C69 C68 120.7(5) . .
C69 C70 C65 122.1(5) . .
C77 C72 C73 117.5(4) . .
C77 C72 C56 122.1(4) . .
C73 C72 C56 120.3(4) . .
C74 C73 C72 121.1(5) . .
C73 C74 C75 119.8(5) . .
C76 C75 C74 119.2(4) . .
C76 C75 C78 121.6(5) . .
C74 C75 C78 119.2(5) . .
C75 C76 C77 120.4(5) . .
C72 C77 C76 121.9(5) . .
C80 C79 C84 118.7(4) . .
C80 C79 C55 120.3(4) . .
C84 C79 C55 121.0(4) . .
C79 C80 C81 120.6(5) . .
C80 C81 C82 119.2(5) . .
C83 C82 C81 119.5(5) . .
C83 C82 C85 123.6(6) . .
C81 C82 C85 116.9(6) . .
C84 C83 C82 121.0(5) . .
C83 C84 C79 121.0(5) . .
C87 C86 C91 117.7(4) . .
C87 C86 C54 122.1(4) . .
C91 C86 C54 120.2(4) . .
C88 C87 C86 121.6(4) . .
C87 C88 C89 121.5(5) . .
C90 C89 C88 117.2(4) . .
C90 C89 C92 121.8(4) . .
C88 C89 C92 121.0(5) . .
C89 C90 C91 121.3(4) . .
C86 C91 C90 120.6(5) . .
C94 C93 C98 117.1(4) . .
C94 C93 Si4 122.5(3) . .
C98 C93 Si4 120.3(3) . .
C93 C94 C95 121.2(4) . .
C96 C95 C94 120.6(4) . .
C95 C96 C97 119.2(4) . .
C95 C96 C99 120.4(4) . .
C97 C96 C99 120.3(4) . .
C96 C97 C98 120.9(4) . .
C97 C98 C93 121.0(4) . .
C104 C99 C100 120.7(4) . .
C104 C99 C96 120.5(4) . .
C100 C99 C96 118.8(4) . .
C99 C100 C101 119.2(4) . .
C99 C100 C132 119.6(4) . .
C101 C100 C132 121.0(4) . .
C102 C101 C100 120.2(4) . .
C102 C101 C125 120.6(4) . .
C100 C101 C125 119.3(4) . .
C101 C102 C103 120.5(4) . .
C101 C102 C118 119.6(4) . .
C103 C102 C118 119.9(4) . .
C104 C103 C102 119.1(5) . .
C104 C103 C111 122.3(4) . .
C102 C103 C111 118.6(4) . .
C99 C104 C103 120.2(4) . .
C99 C104 C105 120.4(4) . .
C103 C104 C105 119.4(5) . .
C110 C105 C106 117.6(6) . .
C110 C105 C104 119.9(5) . .
C106 C105 C104 122.5(5) . .
C107 C106 C105 123.0(6) . .
C108 C107 C106 120.6(8) . .
C107 C108 C109 120.3(7) . .
C107 C108 C38B 125.8(11) . .
C109 C108 C38B 113.6(10) . .
C110 C109 C108 117.5(7) . .
C105 C110 C109 120.9(7) . .
C116 C111 C112 116.7(5) . .
C116 C111 C103 121.4(5) . .
C112 C111 C103 121.9(5) . .
C111 C112 C113 119.9(5) . .
C114 C113 C112 119.5(5) . .
C115 C114 C113 119.5(5) . .
C115 C114 C117 122.7(5) . .
C113 C114 C117 117.7(5) . .
C114 C115 C116 120.8(5) . .
C115 C116 C111 123.5(5) . .
C119 C118 C123 119.1(4) . .
C119 C118 C102 120.5(5) . .
C123 C118 C102 120.4(4) . .
C118 C119 C120 120.5(5) . .
C121 C120 C119 120.8(5) . .
C122 C121 C120 118.5(5) . .
C122 C121 C124 120.1(5) . .
C120 C121 C124 121.4(5) . .
C121 C122 C123 120.9(5) . .
C118 C123 C122 120.2(5) . .
C126 C125 C130 119.1(5) . .
C126 C125 C101 120.4(5) . .
C130 C125 C101 120.5(4) . .
C125 C126 C127 119.3(5) . .
C128 C127 C126 122.4(5) . .
C127 C128 C129 117.1(5) . .
C127 C128 C131 121.1(5) . .
C129 C128 C131 121.7(5) . .
C130 C129 C128 121.6(5) . .
C129 C130 C125 120.4(5) . .
C137 C132 C133 118.2(5) . .
C137 C132 C100 119.7(5) . .
C133 C132 C100 122.1(5) . .
C132 C133 C134 120.3(5) . .
C135 C134 C133 119.8(6) . .
C136 C135 C134 119.9(6) . .
C136 C135 C138 119.6(8) . .
C134 C135 C138 120.5(8) . .
C135 C136 C137 120.2(6) . .
C136 C137 C132 121.6(6) . .
C140 C139 C144 115.2(4) . .
C140 C139 Si3 122.1(3) . .
C144 C139 Si3 122.4(3) . .
C141 C140 C139 123.0(4) . .
C142 C141 C140 120.3(4) . .
C141 C142 C143 118.4(4) . .
C141 C142 C145 119.7(4) . .
C143 C142 C145 121.5(4) . .
C144 C143 C142 120.2(5) . .
C143 C144 C139 122.5(4) . .
C146 C145 C150 120.2(4) . .
C146 C145 C142 122.6(4) . .
C150 C145 C142 117.1(4) . .
C145 C146 C147 119.7(4) . .
C145 C146 C178 121.2(4) . .
C147 C146 C178 119.2(4) . .
C146 C147 C148 120.4(4) . .
C146 C147 C171 119.2(4) . .
C148 C147 C171 120.4(4) . .
C149 C148 C147 120.2(4) . .
C149 C148 C164 117.8(4) . .
C147 C148 C164 122.0(4) . .
C148 C149 C150 118.9(4) . .
C148 C149 C157 121.2(4) . .
C150 C149 C157 120.0(4) . .
C145 C150 C149 120.6(4) . .
C145 C150 C151 120.6(4) . .
C149 C150 C151 118.8(4) . .
C156 C151 C152 118.0(4) . .
C156 C151 C150 123.0(4) . .
C152 C151 C150 119.1(4) . .
C153 C152 C151 121.2(5) . .
C154 C153 C152 120.2(5) . .
C153 C154 C155 119.9(5) . .
C154 C155 C156 119.6(5) . .
C151 C156 C155 121.1(5) . .
C162 C157 C158 117.5(4) . .
C162 C157 C149 122.3(4) . .
C158 C157 C149 120.3(4) . .
C159 C158 C157 121.4(5) . .
C160 C159 C158 121.3(5) . .
C159 C160 C161 117.8(5) . .
C159 C160 C163 121.3(5) . .
C161 C160 C163 120.8(5) . .
C160 C161 C162 120.7(5) . .
C157 C162 C161 121.3(5) . .
C169 C164 C165 117.5(4) . .
C169 C164 C148 121.2(4) . .
C165 C164 C148 121.2(4) . .
C166 C165 C164 119.7(5) . .
C167 C166 C165 121.2(5) . .
C168 C167 C166 118.3(5) . .
C168 C167 C170 121.3(5) . .
C166 C167 C170 120.4(5) . .
C169 C168 C167 120.8(5) . .
C168 C169 C164 122.4(5) . .
C172 C171 C176 118.1(4) . .
C172 C171 C147 120.1(4) . .
C176 C171 C147 121.7(4) . .
C171 C172 C173 120.7(5) . .
C174 C173 C172 121.0(5) . .
C173 C174 C175 118.6(5) . .
C173 C174 C177 120.2(5) . .
C175 C174 C177 121.3(5) . .
C174 C175 C176 121.2(5) . .
C171 C176 C175 120.4(5) . .
C183 C178 C179 116.5(4) . .
C183 C178 C146 121.7(4) . .
C179 C178 C146 121.7(4) . .
C180 C179 C178 121.4(5) . .
C181 C180 C179 121.9(5) . .
C180 C181 C182 118.2(5) . .
C180 C181 C184 121.7(5) . .
C182 C181 C184 120.1(5) . .
C181 C182 C183 120.6(5) . .
C178 C183 C182 121.5(5) . .
C190 C185 C186 117.4(9) . .
C187 C186 C185 117.0(9) . .
C187 C186 C191 123.7(9) . .
C185 C186 C191 119.3(9) . .
C188 C187 C186 124.6(9) . .
C187 C188 C189 119.6(10) . .
C190 C189 C188 118.0(10) . .
C185 C190 C189 123.3(11) . .
C197 C192 C193 114.3(7) . .
C197 C192 C199 123.2(7) . .
C193 C192 C199 122.4(7) . .
C192 C193 C194 117.7(7) . .
C195 C194 C193 119.5(7) . .
C195 C194 C198 122.1(8) . .
C193 C194 C198 118.3(8) . .
C194 C195 C196 124.8(8) . .
C197 C196 C195 112.1(8) . .
C192 C197 C196 131.5(8) . .
C205 C200 C201 116.3(7) . .
C205 C200 C207 124.7(9) . .
C201 C200 C207 118.8(8) . .
C202 C201 C200 118.8(8) . .
C203 C202 C201 119.1(8) . .
C203 C202 C206 124.4(8) . .
C201 C202 C206 116.5(7) . .
C202 C203 C204 124.0(9) . .
C205 C204 C203 115.6(9) . .
C200 C205 C204 126.0(8) . .
C213 C208 C209 117.2(6) . .
C213 C208 C215 123.3(6) . .
C209 C208 C215 119.6(6) . .
C210 C209 C208 120.7(6) . .
C211 C210 C209 117.9(6) . .
C211 C210 C214 122.5(5) . .
C209 C210 C214 119.6(5) . .
C210 C211 C212 122.4(6) . .
C213 C212 C211 119.4(6) . .
C212 C213 C208 122.4(6) . .
C221 C216 C217 117.0(6) . .
C221 C216 C223 123.8(6) . .
C217 C216 C223 119.2(6) . .
C218 C217 C216 123.2(6) . .
C219 C218 C217 115.7(6) . .
C219 C218 C222 122.1(6) . .
C217 C218 C222 121.6(6) . .
C218 C219 C220 122.4(7) . .
C221 C220 C219 118.9(7) . .
C216 C221 C220 122.5(7) . .
C229 C224 C225 120.7(7) . .
C229 C224 C231 117.4(7) . .
C225 C224 C231 121.7(7) . .
C226 C225 C224 116.6(6) . .
C227 C226 C225 119.1(6) . .
C227 C226 C230 121.2(7) . .
C225 C226 C230 119.7(7) . .
C226 C227 C228 123.3(6) . .
C229 C228 C227 120.6(7) . .
C228 C229 C224 119.3(7) . .
C237 C232 C233 117.5(5) . .
C237 C232 C239 122.4(5) . .
C233 C232 C239 120.1(5) . .
C234 C233 C232 121.1(5) . .
C235 C234 C233 118.7(5) . .
C235 C234 C238 121.1(5) . .
C233 C234 C238 120.2(5) . .
C234 C235 C236 121.4(5) . .
C235 C236 C237 119.9(5) . .
C232 C237 C236 121.5(5) . .
C245 C240 C241 120.6(7) . .
C245 C240 C247 123.7(7) . .
C241 C240 C247 115.7(7) . .
C240 C241 C242 118.8(6) . .
C243 C242 C246 125.9(7) . .
C243 C242 C241 116.8(6) . .
C246 C242 C241 117.1(6) . .
C242 C243 C244 125.2(7) . .
C243 C244 C245 117.1(7) . .
C240 C245 C244 121.3(7) . .
C253 C248 C249 116.2(8) . .
C253 C248 C255 128.8(9) . .
C249 C248 C255 115.0(8) . .
C248 C249 C250 120.0(8) . .
C251 C250 C249 119.9(8) . .
C251 C250 C254 125.9(8) . .
C249 C250 C254 114.0(8) . .
C250 C251 C252 120.8(8) . .
C251 C252 C253 116.9(9) . .
C248 C253 C252 125.9(9) . .

loop_
_geom_bond_atom_site_label_1
_geom_bond_atom_site_label_2
_geom_bond_distance
_geom_bond_site_symmetry_2
Si1 O2 1.603(3) .
Si1 O1 1.603(3) 3_655
Si1 O1 1.623(3) .
Si1 C47 1.824(4) .
Si2 O3 1.611(3) 3_655
Si2 O2 1.616(3) .
Si2 O3 1.622(3) .
Si2 C1 1.834(4) .
Si3 O4 1.616(3) .
Si3 O5 1.616(3) .
Si3 O4 1.617(3) 4
Si3 C139 1.829(4) .
Si4 O6 1.612(3) .
Si4 O5 1.611(3) .
Si4 O6 1.622(3) 4
Si4 C93 1.829(4) .
O1 Si1 1.603(3) 4_565
O3 Si2 1.611(3) 4_565
O4 Si3 1.617(3) 3
O6 Si4 1.622(3) 3
C1 C2 1.366(6) .
C1 C6 1.397(6) .
C2 C3 1.398(6) .
C3 C4 1.380(6) .
C4 C5 1.369(7) .
C4 C7 1.495(6) .
C5 C6 1.386(7) .
C7 C12 1.397(7) .
C7 C8 1.404(6) .
C8 C9 1.391(6) .
C8 C40 1.499(7) .
C9 C10 1.406(7) .
C9 C33A 1.482(6) .
C9 C33 1.544(6) .
C10 C11 1.415(7) .
C10 C26 1.506(7) .
C11 C12 1.420(7) .
C11 C19 1.484(7) .
C12 C13 1.514(12) .
C12 C13A 1.573(9) .
C13 C18 1.351(15) .
C13 C14 1.383(14) .
C14 C15 1.399(14) .
C15 C16 1.382(16) .
C16 C17 1.350(16) .
C17 C18 1.383(14) .
C13A C18A 1.362(11) .
C13A C14A 1.375(10) .
C14A C15A 1.400(11) .
C15A C16A 1.376(13) .
C16A C17A 1.347(13) .
C17A C18A 1.390(10) .
C19 C24 1.396(8) .
C19 C20 1.403(7) .
C20 C21 1.405(8) .
C21 C22 1.406(9) .
C22 C23 1.380(8) .
C22 C25 1.488(8) .
C23 C24 1.381(8) .
C26 C31 1.372(7) .
C26 C27 1.381(7) .
C27 C28 1.394(7) .
C28 C29 1.378(7) .
C29 C30 1.387(7) .
C29 C32 1.508(6) .
C30 C31 1.377(7) .
C33 C38 1.365(2) .
C33 C34 1.414(2) .
C34 C35 1.3788 .
C35 C36 1.3801 .
C36 C37 1.3993 .
C36 C39 1.531(6) .
C37 C38 1.3968 .
C33A C38A 1.3743 .
C33A C34A 1.3860 .
C34A C35A 1.3934 .
C35A C36A 1.3938 .
C36A C37A 1.3810 .
C36A C39A 1.547(8) .
C37A C38A 1.3900 .
C40 C41 1.404(7) .
C40 C45 1.407(7) .
C41 C42 1.386(7) .
C42 C43 1.397(7) .
C43 C44 1.401(7) .
C43 C46 1.493(7) .
C44 C45 1.383(7) .
C47 C48 1.383(6) .
C47 C52 1.386(6) .
C48 C49 1.398(6) .
C49 C50 1.372(6) .
C50 C51 1.374(6) .
C50 C53 1.505(6) .
C51 C52 1.399(6) .
C53 C58 1.400(6) .
C53 C54 1.403(6) .
C54 C55 1.419(6) .
C54 C86 1.504(6) .
C55 C56 1.411(6) .
C55 C79 1.481(6) .
C56 C57 1.393(6) .
C56 C72 1.488(6) .
C57 C58 1.404(6) .
C57 C65 1.500(6) .
C58 C59 1.506(6) .
C59 C60 1.380(7) .
C59 C64 1.398(6) .
C60 C61 1.388(7) .
C61 C62 1.384(8) .
C62 C63 1.355(8) .
C63 C64 1.371(7) .
C65 C70 1.383(7) .
C65 C66 1.388(6) .
C66 C67 1.398(7) .
C67 C68 1.380(7) .
C68 C69 1.397(7) .
C68 C71 1.507(7) .
C69 C70 1.376(7) .
C72 C77 1.376(7) .
C72 C73 1.397(6) .
C73 C74 1.375(6) .
C74 C75 1.404(7) .
C75 C76 1.361(7) .
C75 C78 1.539(7) .
C76 C77 1.378(7) .
C79 C80 1.384(7) .
C79 C84 1.414(7) .
C80 C81 1.396(7) .
C81 C82 1.419(8) .
C82 C83 1.377(8) .
C82 C85 1.539(7) .
C83 C84 1.356(7) .
C86 C87 1.373(6) .
C86 C91 1.392(6) .
C87 C88 1.371(6) .
C88 C89 1.395(6) .
C89 C90 1.376(7) .
C89 C92 1.517(7) .
C90 C91 1.395(6) .
C93 C94 1.383(6) .
C93 C98 1.415(6) .
C94 C95 1.399(6) .
C95 C96 1.372(6) .
C96 C97 1.375(6) .
C96 C99 1.512(6) .
C97 C98 1.381(6) .
C99 C104 1.396(7) .
C99 C100 1.401(7) .
C100 C101 1.410(6) .
C100 C132 1.475(7) .
C101 C102 1.391(7) .
C101 C125 1.507(7) .
C102 C103 1.413(7) .
C102 C118 1.505(7) .
C103 C104 1.403(6) .
C103 C111 1.464(7) .
C104 C105 1.501(7) .
C105 C110 1.370(8) .
C105 C106 1.377(8) .
C106 C107 1.359(8) .
C107 C108 1.305(11) .
C108 C109 1.445(13) .
C108 C38B 1.464(17) .
C109 C110 1.402(10) .
C111 C116 1.393(7) .
C111 C112 1.399(7) .
C112 C113 1.433(8) .
C113 C114 1.406(8) .
C114 C115 1.346(7) .
C114 C117 1.525(8) .
C115 C116 1.365(7) .
C118 C119 1.374(7) .
C118 C123 1.383(7) .
C119 C120 1.398(7) .
C120 C121 1.380(7) .
C121 C122 1.378(7) .
C121 C124 1.534(7) .
C122 C123 1.395(7) .
C125 C126 1.385(7) .
C125 C130 1.401(7) .
C126 C127 1.396(7) .
C127 C128 1.389(7) .
C128 C129 1.391(7) .
C128 C131 1.495(8) .
C129 C130 1.379(7) .
C132 C137 1.388(7) .
C132 C133 1.397(7) .
C133 C134 1.398(8) .
C134 C135 1.394(9) .
C135 C136 1.370(9) .
C135 C138 1.438(11) .
C136 C137 1.377(8) .
C139 C140 1.387(6) .
C139 C144 1.397(6) .
C140 C141 1.379(6) .
C141 C142 1.378(6) .
C142 C143 1.384(6) .
C142 C145 1.509(6) .
C143 C144 1.383(7) .
C145 C146 1.395(6) .
C145 C150 1.402(6) .
C146 C147 1.404(6) .
C146 C178 1.492(6) .
C147 C148 1.409(6) .
C147 C171 1.505(6) .
C148 C149 1.404(6) .
C148 C164 1.483(6) .
C149 C150 1.415(6) .
C149 C157 1.482(6) .
C150 C151 1.508(6) .
C151 C156 1.369(7) .
C151 C152 1.398(7) .
C152 C153 1.364(7) .
C153 C154 1.364(8) .
C154 C155 1.384(8) .
C155 C156 1.384(7) .
C157 C162 1.364(7) .
C157 C158 1.384(7) .
C158 C159 1.376(7) .
C159 C160 1.362(8) .
C160 C161 1.385(8) .
C160 C163 1.538(8) .
C161 C162 1.390(7) .
C164 C169 1.379(7) .
C164 C165 1.405(7) .
C165 C166 1.399(7) .
C166 C167 1.387(8) .
C167 C168 1.375(7) .
C167 C170 1.523(8) .
C168 C169 1.372(7) .
C171 C172 1.377(6) .
C171 C176 1.389(6) .
C172 C173 1.402(7) .
C173 C174 1.365(7) .
C174 C175 1.374(7) .
C174 C177 1.522(7) .
C175 C176 1.395(7) .
C178 C183 1.386(7) .
C178 C179 1.397(7) .
C179 C180 1.381(7) .
C180 C181 1.361(7) .
C181 C182 1.379(7) .
C181 C184 1.522(7) .
C182 C183 1.401(7) .
C185 C190 1.346(11) .
C185 C186 1.402(10) .
C186 C187 1.351(10) .
C186 C191 1.551(16) .
C187 C188 1.300(10) .
C188 C189 1.354(11) .
C189 C190 1.354(11) .
C192 C197 1.320(9) .
C192 C193 1.397(9) .
C192 C199 1.512(9) .
C193 C194 1.420(9) .
C194 C195 1.319(9) .
C194 C198 1.452(10) .
C195 C196 1.344(10) .
C196 C197 1.331(10) .
C200 C205 1.316(10) .
C200 C201 1.430(10) .
C200 C207 1.478(10) .
C201 C202 1.364(9) .
C202 C203 1.315(10) .
C202 C206 1.496(10) .
C203 C204 1.356(10) .
C204 C205 1.329(10) .
C208 C213 1.347(8) .
C208 C209 1.414(8) .
C208 C215 1.503(8) .
C209 C210 1.384(8) .
C210 C211 1.331(7) .
C210 C214 1.495(8) .
C211 C212 1.365(8) .
C212 C213 1.335(8) .
C216 C221 1.307(9) .
C216 C217 1.397(8) .
C216 C223 1.545(9) .
C217 C218 1.383(8) .
C218 C219 1.335(9) .
C218 C222 1.477(8) .
C219 C220 1.376(9) .
C220 C221 1.360(9) .
C224 C229 1.351(9) .
C224 C225 1.407(9) .
C224 C231 1.551(12) .
C225 C226 1.387(8) .
C226 C227 1.305(8) .
C226 C230 1.469(9) .
C227 C228 1.334(8) .
C228 C229 1.315(9) .
C232 C237 1.362(6) .
C232 C233 1.398(7) .
C232 C239 1.509(7) .
C233 C234 1.389(7) .
C234 C235 1.347(7) .
C234 C238 1.487(8) .
C235 C236 1.360(7) .
C236 C237 1.367(7) .
C240 C245 1.339(9) .
C240 C241 1.371(8) .
C240 C247 1.543(9) .
C241 C242 1.435(8) .
C242 C243 1.317(8) .
C242 C246 1.427(8) .
C243 C244 1.354(9) .
C244 C245 1.377(9) .
C248 C253 1.288(9) .
C248 C249 1.385(10) .
C248 C255 1.525(10) .
C249 C250 1.397(9) .
C250 C251 1.308(9) .
C250 C254 1.437(10) .
C251 C252 1.363(10) .
C252 C253 1.366(10) .
